data_1504353
loop_
_publ_author_name
'Hasegawa, Yasuchika'
'Tsuruoka, Shin-ichi'
'Yoshida, Takahiko'
'Kawai, Hideki'
'Kawai, Tsuyoshi'

_publ_section_title
;
 Enhanced deep-red luminescence of
 tris(hexafluoroacetylacetonato)samarium(III) complex with phenanthroline
 in solution by control of ligand coordination.
;
_journal_issue 5
_journal_name_full 'The journal of physical chemistry. A'
_journal_page_first 803
_journal_page_last 807
_journal_paper_doi 10.1021/jp075855d
_journal_volume 112
_journal_year 2008
_chemical_formula_moiety 'C32 H16 F18 N3 O6 Sm '
_chemical_formula_sum 'C32 H16 F18 N3 O6 Sm'
_chemical_formula_weight 1030.87
_space_group_IT_number 2
_symmetry_cell_setting triclinic
_symmetry_Int_Tables_number 2
_symmetry_space_group_name_Hall '-P 1'
_symmetry_space_group_name_H-M 'P -1'
_cell_angle_alpha 79.3974(10)
_cell_angle_beta 84.1179(9)
_cell_angle_gamma 88.0187(12)
_cell_formula_units_Z 4
_cell_length_a 11.5889(3)
_cell_length_b 17.5357(6)
_cell_length_c 18.8203(5)
_cell_measurement_reflns_used 22230
_cell_measurement_temperature 223.1
_cell_measurement_theta_max 25.0
_cell_measurement_theta_min 3.0
_cell_volume 3739.08(19)
_computing_cell_refinement PROCESS-AUTO
_computing_data_collection PROCESS-AUTO
_computing_data_reduction CrystalStructure
_computing_publication_material 'CrystalStructure 3.8'
_computing_structure_refinement CRYSTALS
_computing_structure_solution SIR92
_diffrn_detector_area_resol_mean 10.00
_diffrn_measured_fraction_theta_full 0.994
_diffrn_measured_fraction_theta_max 0.994
_diffrn_measurement_device_type 'Rigaku RAXIS-RAPID'
_diffrn_measurement_method \w
_diffrn_radiation_type 'Mo K\a'
_diffrn_radiation_wavelength 0.71075
_diffrn_reflns_av_R_equivalents 0.028
_diffrn_reflns_limit_h_max 12
_diffrn_reflns_limit_h_min -13
_diffrn_reflns_limit_k_max 20
_diffrn_reflns_limit_k_min -20
_diffrn_reflns_limit_l_max 22
_diffrn_reflns_limit_l_min -22
_diffrn_reflns_number 29444
_diffrn_reflns_theta_full 25.00
_diffrn_reflns_theta_max 25.00
_exptl_absorpt_coefficient_mu 1.711
_exptl_absorpt_correction_T_max 0.843
_exptl_absorpt_correction_T_min 0.548
_exptl_absorpt_correction_type multi-scan
_exptl_absorpt_process_details
;
    Higashi, T. (1995). Program for Absorption Correction.
    Rigaku Corporation, Tokyo, Japan.
;
_exptl_crystal_colour colorless
_exptl_crystal_density_diffrn 1.831
_exptl_crystal_density_method 'not measured'
_exptl_crystal_description block
_exptl_crystal_F_000 2004.00
_exptl_crystal_size_max 0.22
_exptl_crystal_size_mid 0.12
_exptl_crystal_size_min 0.10
_refine_diff_density_max 1.96
_refine_diff_density_min -1.22
_refine_ls_extinction_method none
_refine_ls_goodness_of_fit_ref 1.004
_refine_ls_hydrogen_treatment refall
_refine_ls_number_parameters 1113
_refine_ls_number_reflns 8895
_refine_ls_R_factor_gt 0.0590
_refine_ls_shift/su_max 0.0019
_refine_ls_structure_factor_coef F
_refine_ls_weighting_details 'w = 1/[0.0078Fo^2^ + 1.0000\s(Fo^2^)]'
_refine_ls_weighting_scheme calc
_refine_ls_wR_factor_ref 0.0942
_reflns_number_gt 8895
_reflns_number_total 13084
_reflns_threshold_expression F^2^>2.0\s(F^2^)
_cod_data_source_file jp075855d-file003.cif
_cod_data_source_block '_Sm(hfa)3(phen)py'
_cod_original_cell_volume 3739.07(19)
_cod_original_formula_sum 'C32 H16 F18 N3 O6 Sm '
_cod_database_code 1504353

loop_
_symmetry_equiv_pos_site_id
_symmetry_equiv_pos_as_xyz
1 +X,+Y,+Z
2 -X,-Y,-Z

loop_
_atom_site_label
_atom_site_type_symbol
_atom_site_fract_x
_atom_site_fract_y
_atom_site_fract_z
_atom_site_U_iso_or_equiv
_atom_site_adp_type
_atom_site_occupancy
_atom_site_symmetry_multiplicity
_atom_site_calc_flag
_atom_site_refinement_flags
Sm(1) Sm 0.71129(4) 0.23589(3) 1.01357(2) 0.03764(14) Uani 1.00 1 d .
Sm(2) Sm 0.23830(4) 0.26641(3) 0.52931(2) 0.03360(13) Uani 1.00 1 d .
F(1) F 0.4447(10) 0.4622(7) 0.9356(8) 0.162(5) Uani 1.00 1 d .
F(2) F 0.3384(9) 0.3745(8) 0.9385(8) 0.164(5) Uani 1.00 1 d .
F(3) F 0.3963(11) 0.4365(9) 0.8421(5) 0.181(5) Uani 1.00 1 d .
F(4) F 0.6725(6) 0.3052(4) 0.7032(3) 0.082(2) Uani 1.00 1 d .
F(5) F 0.7828(7) 0.2176(4) 0.7535(3) 0.086(2) Uani 1.00 1 d .
F(6) F 0.8312(6) 0.3385(5) 0.7378(3) 0.092(2) Uani 1.00 1 d .
F(7) F 0.659(2) 0.364(2) 1.2279(11) 0.503(19) Uani 1.00 1 d .
F(8) F 0.7859(9) 0.4446(5) 1.1657(6) 0.120(4) Uani 1.00 1 d .
F(9) F 0.8267(19) 0.3579(10) 1.2519(10) 0.225(9) Uani 1.00 1 d .
F(10) F 1.1392(15) 0.2917(8) 1.0662(15) 0.268(10) Uani 1.00 1 d .
F(11) F 1.1297(10) 0.1895(13) 1.0472(10) 0.244(9) Uani 1.00 1 d .
F(12) F 1.1285(10) 0.1988(13) 1.1478(9) 0.237(8) Uani 1.00 1 d .
F(13) F 0.4344(12) 0.2501(6) 1.2716(4) 0.142(4) Uani 1.00 1 d .
F(14) F 0.3548(11) 0.1760(8) 1.2215(10) 0.206(7) Uani 1.00 1 d .
F(15) F 0.3721(15) 0.2892(10) 1.1755(7) 0.196(7) Uani 1.00 1 d .
F(16) F 0.8903(8) 0.0876(9) 1.2173(8) 0.177(6) Uani 1.00 1 d .
F(17) F 0.7767(8) -0.0076(4) 1.2087(4) 0.092(2) Uani 1.00 1 d .
F(18) F 0.7590(12) 0.0579(6) 1.2944(4) 0.143(4) Uani 1.00 1 d .
F(19) F 0.0153(18) 0.2633(7) 0.3182(8) 0.235(8) Uani 1.00 1 d .
F(20) F -0.0774(12) 0.1628(9) 0.3498(7) 0.182(6) Uani 1.00 1 d .
F(21) F 0.0974(11) 0.1566(9) 0.3171(5) 0.146(5) Uani 1.00 1 d .
F(22) F -0.1491(13) 0.1117(10) 0.6387(9) 0.217(7) Uani 1.00 1 d .
F(23) F -0.0086(15) 0.0593(12) 0.6698(10) 0.271(9) Uani 1.00 1 d .
F(24) F -0.097(2) 0.0285(9) 0.5949(8) 0.250(9) Uani 1.00 1 d .
F(25) F 0.4260(9) 0.5110(4) 0.5831(5) 0.109(3) Uani 1.00 1 d .
F(26) F 0.5573(12) 0.4292(11) 0.5872(9) 0.220(7) Uani 1.00 1 d .
F(27) F 0.4822(15) 0.4427(9) 0.6794(5) 0.187(6) Uani 1.00 1 d .
F(28) F 0.0611(14) 0.3055(14) 0.7840(8) 0.251(9) Uani 1.00 1 d .
F(29) F 0.2118(12) 0.2781(11) 0.8318(5) 0.190(6) Uani 1.00 1 d .
F(30) F 0.123(3) 0.2130(15) 0.7900(8) 0.391(16) Uani 1.00 1 d .
F(31) F 0.6454(13) 0.3293(7) 0.4084(7) 0.186(6) Uani 1.00 1 d .
F(32) F 0.6289(9) 0.2177(7) 0.3991(6) 0.144(4) Uani 1.00 1 d .
F(33) F 0.7336(8) 0.2531(9) 0.4746(7) 0.166(5) Uani 1.00 1 d .
F(34) F 0.5992(9) 0.1337(10) 0.6832(10) 0.214(7) Uani 1.00 1 d .
F(35) F 0.4541(10) 0.0726(5) 0.7087(6) 0.139(4) Uani 1.00 1 d .
F(36) F 0.4822(16) 0.1691(8) 0.7555(5) 0.189(6) Uani 1.00 1 d .
O(1) O 0.5629(5) 0.3235(4) 0.9660(3) 0.0477(19) Uani 1.00 1 d .
O(2) O 0.7386(5) 0.2571(3) 0.8818(3) 0.0439(18) Uani 1.00 1 d .
O(3) O 0.7347(7) 0.3096(4) 1.1080(3) 0.060(2) Uani 1.00 1 d .
O(4) O 0.9113(5) 0.2283(3) 1.0386(3) 0.0474(19) Uani 1.00 1 d .
O(5) O 0.5409(6) 0.2258(5) 1.1039(3) 0.057(2) Uani 1.00 1 d .
O(6) O 0.7351(6) 0.1288(4) 1.1136(3) 0.051(2) Uani 1.00 1 d .
O(7) O 0.1339(6) 0.2352(3) 0.4335(3) 0.049(2) Uani 1.00 1 d .
O(8) O 0.0866(5) 0.1771(3) 0.5823(3) 0.0476(19) Uani 1.00 1 d .
O(9) O 0.3358(5) 0.3748(3) 0.5612(3) 0.0461(19) Uani 1.00 1 d .
O(10) O 0.1707(6) 0.2834(4) 0.6532(3) 0.0485(19) Uani 1.00 1 d .
O(11) O 0.4364(5) 0.2697(3) 0.4743(3) 0.0442(18) Uani 1.00 1 d .
O(12) O 0.3619(6) 0.1990(4) 0.6181(4) 0.053(2) Uani 1.00 1 d .
N(1) N 0.5664(7) 0.1448(5) 0.9742(4) 0.048(2) Uani 1.00 1 d .
N(2) N 0.7967(7) 0.1182(4) 0.9573(4) 0.043(2) Uani 1.00 1 d .
N(3) N 0.8145(7) 0.3721(4) 0.9591(4) 0.047(2) Uani 1.00 1 d .
N(4) N 0.2440(6) 0.3767(4) 0.4118(3) 0.040(2) Uani 1.00 1 d .
N(5) N 0.0570(6) 0.3590(4) 0.5158(3) 0.037(2) Uani 1.00 1 d .
N(6) N 0.3021(7) 0.1275(4) 0.4990(4) 0.047(2) Uani 1.00 1 d .
C(1) C 0.4312(12) 0.4067(9) 0.9035(7) 0.080(4) Uani 1.00 1 d .
C(2) C 0.5348(9) 0.3511(6) 0.9045(5) 0.052(3) Uani 1.00 1 d .
C(3) C 0.5851(10) 0.3393(6) 0.8368(5) 0.059(3) Uani 1.00 1 d .
C(4) C 0.6846(9) 0.2932(5) 0.8323(4) 0.044(2) Uani 1.00 1 d .
C(5) C 0.7449(10) 0.2879(7) 0.7577(6) 0.063(3) Uani 1.00 1 d .
C(6) C 0.4537(9) 0.1583(7) 0.9826(5) 0.056(3) Uani 1.00 1 d .
C(7) C 0.3716(11) 0.1148(7) 0.9549(6) 0.068(3) Uani 1.00 1 d .
C(8) C 0.4146(11) 0.0592(7) 0.9156(6) 0.062(3) Uani 1.00 1 d .
C(9) C 0.5327(11) 0.0462(6) 0.9045(5) 0.058(3) Uani 1.00 1 d .
C(10) C 0.5803(14) -0.0093(7) 0.8617(6) 0.070(4) Uani 1.00 1 d .
C(11) C 0.6937(11) -0.0199(6) 0.8507(6) 0.060(3) Uani 1.00 1 d .
C(12) C 0.7707(11) 0.0221(5) 0.8812(5) 0.057(3) Uani 1.00 1 d .
C(13) C 0.8928(10) 0.0130(6) 0.8705(6) 0.062(3) Uani 1.00 1 d .
C(14) C 0.9661(11) 0.0525(7) 0.9021(7) 0.078(4) Uani 1.00 1 d .
C(15) C 0.9116(9) 0.1051(6) 0.9486(6) 0.059(3) Uani 1.00 1 d .
C(16) C 0.7285(8) 0.0774(5) 0.9251(4) 0.040(2) Uani 1.00 1 d .
C(17) C 0.6041(8) 0.0912(5) 0.9362(4) 0.043(2) Uani 1.00 1 d .
C(18) C 0.7671(12) 0.3731(7) 1.2013(5) 0.066(3) Uani 1.00 1 d .
C(19) C 0.785(3) 0.3188(8) 1.1513(8) 0.260(14) Uani 1.00 1 d .
C(20) C 0.917(3) 0.300(3) 1.151(4) 0.58(3) Uani 1.00 1 d .
C(21) C 0.9589(16) 0.2318(17) 1.0906(9) 0.141(9) Uani 1.00 1 d .
C(22) C 1.0868(10) 0.2339(7) 1.0868(8) 0.066(3) Uani 1.00 1 d .
C(23) C 0.4226(11) 0.2294(8) 1.2099(6) 0.064(3) Uani 1.00 1 d .
C(24) C 0.5275(11) 0.2213(17) 1.1676(6) 0.150(8) Uani 1.00 1 d .
C(25) C 0.6104(15) 0.1472(16) 1.2175(12) 0.189(11) Uani 1.00 1 d .
C(26) C 0.729(3) 0.1195(8) 1.1755(9) 0.199(11) Uani 1.00 1 d .
C(27) C 0.7708(12) 0.0630(7) 1.2282(6) 0.069(4) Uani 1.00 1 d .
C(28) C 0.9193(10) 0.3759(6) 0.9236(5) 0.056(3) Uani 1.00 1 d .
C(29) C 0.9752(13) 0.4421(7) 0.8983(7) 0.081(4) Uani 1.00 1 d .
C(30) C 0.9322(15) 0.5120(8) 0.9107(9) 0.100(5) Uani 1.00 1 d .
C(31) C 0.8183(12) 0.5098(7) 0.9473(7) 0.076(4) Uani 1.00 1 d .
C(32) C 0.7622(11) 0.4397(6) 0.9706(6) 0.065(3) Uani 1.00 1 d .
C(33) C 0.0221(16) 0.1927(10) 0.3535(9) 0.096(6) Uani 1.00 1 d .
C(34) C 0.0541(12) 0.1920(7) 0.4298(7) 0.075(4) Uani 1.00 1 d .
C(35) C -0.0083(10) 0.1438(7) 0.4861(7) 0.070(4) Uani 1.00 1 d .
C(36) C 0.0128(8) 0.1405(6) 0.5571(6) 0.056(3) Uani 1.00 1 d .
C(37) C -0.0575(12) 0.0867(9) 0.6164(9) 0.082(4) Uani 1.00 1 d .
C(38) C 0.3337(8) 0.3864(6) 0.3607(5) 0.047(2) Uani 1.00 1 d .
C(39) C 0.3302(9) 0.4312(6) 0.2926(5) 0.054(3) Uani 1.00 1 d .
C(40) C 0.2238(11) 0.4694(6) 0.2758(6) 0.061(3) Uani 1.00 1 d .
C(41) C 0.1304(9) 0.4617(5) 0.3280(4) 0.044(2) Uani 1.00 1 d .
C(42) C 0.0215(9) 0.4994(6) 0.3141(5) 0.059(3) Uani 1.00 1 d .
C(43) C -0.0692(9) 0.4933(6) 0.3655(5) 0.053(3) Uani 1.00 1 d .
C(44) C -0.0580(7) 0.4460(5) 0.4355(5) 0.040(2) Uani 1.00 1 d .
C(45) C -0.1512(9) 0.4383(6) 0.4915(5) 0.051(3) Uani 1.00 1 d .
C(46) C -0.1353(9) 0.3922(6) 0.5564(5) 0.052(3) Uani 1.00 1 d .
C(47) C -0.0322(8) 0.3535(5) 0.5664(5) 0.044(2) Uani 1.00 1 d .
C(48) C 0.0442(8) 0.4064(5) 0.4508(4) 0.038(2) Uani 1.00 1 d .
C(49) C 0.1422(8) 0.4151(5) 0.3951(4) 0.041(2) Uani 1.00 1 d .
C(50) C 0.4628(11) 0.4424(6) 0.6130(7) 0.064(3) Uani 1.00 1 d .
C(51) C 0.3577(12) 0.3882(9) 0.6216(7) 0.082(4) Uani 1.00 1 d .
C(52) C 0.3057(12) 0.3540(10) 0.6953(7) 0.086(5) Uani 1.00 1 d .
C(53) C 0.2177(12) 0.2917(13) 0.7057(6) 0.112(6) Uani 1.00 1 d .
C(54) C 0.1580(14) 0.2825(10) 0.7761(7) 0.085(5) Uani 1.00 1 d .
C(55) C 0.6354(10) 0.2622(7) 0.4455(6) 0.060(3) Uani 1.00 1 d .
C(56) C 0.5312(11) 0.2632(11) 0.4970(7) 0.093(5) Uani 1.00 1 d .
C(57) C 0.5552(14) 0.2129(9) 0.5723(8) 0.092(5) Uani 1.00 1 d .
C(58) C 0.4582(16) 0.1915(8) 0.6242(7) 0.085(5) Uani 1.00 1 d .
C(59) C 0.4938(9) 0.1410(6) 0.6983(5) 0.054(3) Uani 1.00 1 d .
C(60) C 0.2904(9) 0.0630(6) 0.5487(6) 0.055(3) Uani 1.00 1 d .
C(61) C 0.3197(12) -0.0095(7) 0.5319(7) 0.073(4) Uani 1.00 1 d .
C(62) C 0.3619(12) -0.0158(7) 0.4622(7) 0.080(4) Uani 1.00 1 d .
C(63) C 0.3776(12) 0.0527(7) 0.4107(7) 0.076(4) Uani 1.00 1 d .
C(64) C 0.3406(10) 0.1203(6) 0.4314(6) 0.060(3) Uani 1.00 1 d .
H(1) H 0.5507 0.3697 0.7899 0.070 Uiso 1.00 1 c R
H(2) H 0.4156 0.2060 1.0074 0.066 Uiso 1.00 1 c R
H(3) H 0.2787 0.1124 0.9681 0.081 Uiso 1.00 1 c R
H(4) H 0.3530 0.0165 0.8958 0.074 Uiso 1.00 1 c R
H(5) H 0.5188 -0.0454 0.8412 0.085 Uiso 1.00 1 c R
H(6) H 0.7252 -0.0600 0.8178 0.073 Uiso 1.00 1 c R
H(7) H 0.9312 -0.0306 0.8461 0.077 Uiso 1.00 1 c R
H(8) H 1.0479 0.0465 0.8945 0.093 Uiso 1.00 1 c R
H(9) H 0.9604 0.1311 0.9738 0.073 Uiso 1.00 1 c R
H(10) H 0.9731 0.3190 1.1761 0.618 Uiso 1.00 1 c R
H(11) H 0.5859 0.1253 1.2665 0.246 Uiso 1.00 1 c R
H(12) H 0.9548 0.3240 0.9161 0.066 Uiso 1.00 1 c R
H(13) H 1.0482 0.4405 0.8706 0.094 Uiso 1.00 1 c R
H(14) H 0.9743 0.5586 0.8958 0.119 Uiso 1.00 1 c R
H(15) H 0.7633 0.5494 0.9557 0.091 Uiso 1.00 1 c R
H(16) H 0.6844 0.4351 1.0012 0.079 Uiso 1.00 1 c R
H(17) H -0.0654 0.1040 0.4825 0.085 Uiso 1.00 1 c R
H(18) H 0.4011 0.3672 0.3772 0.056 Uiso 1.00 1 c R
H(19) H 0.3921 0.4402 0.2559 0.064 Uiso 1.00 1 c R
H(20) H 0.2139 0.4970 0.2269 0.072 Uiso 1.00 1 c R
H(21) H 0.0247 0.5389 0.2683 0.068 Uiso 1.00 1 c R
H(22) H -0.1455 0.5277 0.3550 0.064 Uiso 1.00 1 c R
H(23) H -0.2279 0.4692 0.4848 0.060 Uiso 1.00 1 c R
H(24) H -0.2043 0.3876 0.5946 0.061 Uiso 1.00 1 c R
H(25) H -0.0291 0.3101 0.6076 0.051 Uiso 1.00 1 c R
H(26) H 0.3418 0.3821 0.7408 0.106 Uiso 1.00 1 c R
H(27) H 0.6321 0.1971 0.5820 0.110 Uiso 1.00 1 c R
H(28) H 0.2525 0.0604 0.6005 0.065 Uiso 1.00 1 c R
H(29) H 0.3106 -0.0546 0.5685 0.087 Uiso 1.00 1 c R
H(30) H 0.3985 -0.0672 0.4543 0.097 Uiso 1.00 1 c R
H(31) H 0.4069 0.0331 0.3574 0.093 Uiso 1.00 1 c R
H(32) H 0.3552 0.1723 0.3967 0.072 Uiso 1.00 1 c R

loop_
_atom_site_aniso_label
_atom_site_aniso_U_11
_atom_site_aniso_U_22
_atom_site_aniso_U_33
_atom_site_aniso_U_12
_atom_site_aniso_U_13
_atom_site_aniso_U_23
Sm(1) 0.0411(3) 0.0436(3) 0.0273(2) 0.0055(2) -0.00169(19) -0.0060(2)
Sm(2) 0.0382(2) 0.0324(2) 0.0298(2) 0.0013(2) -0.00760(18) -0.00281(19)
F(1) 0.142(9) 0.146(9) 0.238(14) 0.097(8) -0.086(9) -0.123(10)
F(2) 0.080(7) 0.196(13) 0.208(13) 0.062(8) 0.011(7) -0.042(10)
F(3) 0.174(11) 0.265(16) 0.100(7) 0.173(11) -0.045(7) -0.037(8)
F(4) 0.099(5) 0.112(6) 0.034(3) 0.022(4) -0.021(3) -0.009(3)
F(5) 0.111(6) 0.093(5) 0.052(3) 0.037(4) 0.001(3) -0.022(3)
F(6) 0.084(5) 0.129(7) 0.059(4) -0.036(5) 0.010(3) -0.010(4)
F(7) 0.41(3) 0.70(5) 0.22(2) 0.38(3) 0.22(2) 0.17(2)
F(8) 0.138(8) 0.074(6) 0.154(9) 0.001(5) -0.006(6) -0.041(6)
F(9) 0.28(2) 0.214(17) 0.222(17) 0.104(15) -0.173(16) -0.093(14)
F(10) 0.165(14) 0.090(9) 0.52(3) -0.040(9) -0.008(17) 0.010(15)
F(11) 0.090(8) 0.41(2) 0.29(2) 0.082(12) -0.024(10) -0.24(2)
F(12) 0.074(7) 0.36(2) 0.231(17) 0.023(11) -0.053(9) 0.073(17)
F(13) 0.212(11) 0.143(9) 0.076(6) 0.019(8) 0.029(6) -0.058(6)
F(14) 0.131(10) 0.155(12) 0.36(2) -0.075(9) 0.073(11) -0.149(14)
F(15) 0.238(17) 0.211(16) 0.119(9) 0.101(14) 0.001(9) -0.005(10)
F(16) 0.070(6) 0.247(16) 0.259(16) 0.033(8) -0.064(7) -0.146(13)
F(17) 0.133(7) 0.056(4) 0.084(5) -0.001(4) -0.028(4) 0.002(3)
F(18) 0.235(14) 0.128(8) 0.064(5) 0.001(8) -0.039(6) 0.001(5)
F(19) 0.46(2) 0.093(8) 0.188(12) -0.009(12) -0.255(17) 0.010(8)
F(20) 0.168(11) 0.271(17) 0.145(9) -0.037(11) -0.091(8) -0.087(11)
F(21) 0.162(10) 0.214(13) 0.076(6) -0.018(9) -0.035(6) -0.050(7)
F(22) 0.142(11) 0.239(18) 0.221(16) 0.007(11) 0.125(12) 0.005(13)
F(23) 0.197(15) 0.32(2) 0.225(16) -0.185(16) -0.087(13) 0.193(17)
F(24) 0.40(2) 0.160(13) 0.175(13) -0.166(17) 0.121(16) -0.050(11)
F(25) 0.142(8) 0.053(4) 0.140(7) -0.003(4) -0.079(6) -0.005(4)
F(26) 0.116(10) 0.28(2) 0.214(16) 0.080(12) 0.046(10) 0.045(14)
F(27) 0.262(17) 0.210(14) 0.082(6) -0.014(12) -0.075(8) 0.026(8)
F(28) 0.142(11) 0.42(3) 0.153(12) 0.154(17) 0.049(10) -0.026(16)
F(29) 0.204(13) 0.31(2) 0.053(5) -0.028(13) -0.033(6) -0.018(8)
F(30) 0.77(6) 0.31(2) 0.085(9) -0.36(3) 0.029(19) -0.001(13)
F(31) 0.203(14) 0.117(10) 0.187(12) 0.009(9) 0.078(10) 0.051(9)
F(32) 0.113(7) 0.184(11) 0.159(9) -0.026(7) 0.041(6) -0.118(9)
F(33) 0.052(5) 0.278(17) 0.172(11) 0.021(7) -0.005(6) -0.061(11)
F(34) 0.062(6) 0.236(16) 0.36(2) -0.032(8) 0.062(9) -0.144(16)
F(35) 0.170(10) 0.081(6) 0.155(9) -0.055(6) -0.077(7) 0.052(6)
F(36) 0.33(2) 0.187(13) 0.052(5) -0.028(12) 0.021(8) -0.032(7)
O(1) 0.048(3) 0.053(4) 0.040(3) 0.012(3) 0.005(3) -0.010(3)
O(2) 0.059(4) 0.047(3) 0.025(2) 0.015(3) -0.008(2) -0.006(2)
O(3) 0.081(5) 0.061(4) 0.040(3) 0.012(4) -0.007(3) -0.018(3)
O(4) 0.040(3) 0.046(4) 0.055(4) -0.003(3) -0.001(3) -0.008(3)
O(5) 0.045(4) 0.092(5) 0.033(3) 0.002(3) -0.004(2) -0.011(3)
O(6) 0.060(4) 0.059(4) 0.031(3) 0.001(3) -0.004(2) 0.001(3)
O(7) 0.060(4) 0.044(3) 0.047(3) -0.001(3) -0.017(3) -0.013(3)
O(8) 0.045(3) 0.041(3) 0.059(4) -0.001(3) -0.002(3) -0.015(3)
O(9) 0.052(4) 0.044(3) 0.045(3) -0.001(3) -0.020(3) -0.007(3)
O(10) 0.052(4) 0.051(4) 0.041(3) 0.001(3) -0.007(3) -0.004(3)
O(11) 0.035(3) 0.049(4) 0.047(3) 0.002(2) -0.001(2) -0.006(3)
O(12) 0.036(4) 0.053(4) 0.067(4) 0.010(3) -0.015(3) -0.001(3)
N(1) 0.047(5) 0.058(5) 0.037(4) 0.005(4) -0.007(3) -0.003(3)
N(2) 0.051(5) 0.043(4) 0.037(4) 0.003(3) -0.007(3) -0.007(3)
N(3) 0.064(5) 0.041(4) 0.036(4) -0.009(4) 0.004(3) -0.010(3)
N(4) 0.048(4) 0.041(4) 0.032(3) -0.004(3) -0.002(3) -0.006(3)
N(5) 0.040(4) 0.040(4) 0.030(3) 0.006(3) -0.009(3) -0.004(3)
N(6) 0.058(5) 0.041(4) 0.041(4) 0.004(3) -0.009(3) -0.002(3)
C(1) 0.071(9) 0.106(11) 0.066(7) 0.052(8) -0.017(6) -0.027(8)
C(2) 0.044(5) 0.060(6) 0.053(6) 0.013(4) -0.008(4) -0.012(5)
C(3) 0.078(7) 0.069(7) 0.029(4) 0.032(6) -0.014(4) -0.003(4)
C(4) 0.062(6) 0.048(5) 0.024(4) -0.005(4) -0.006(4) -0.009(4)
C(5) 0.066(7) 0.078(8) 0.047(6) 0.008(6) -0.005(5) -0.022(5)
C(6) 0.045(6) 0.067(7) 0.054(6) -0.001(5) 0.006(4) -0.011(5)
C(7) 0.069(7) 0.079(8) 0.054(6) -0.010(6) -0.025(5) 0.004(6)
C(8) 0.071(8) 0.060(7) 0.054(6) -0.003(6) -0.021(5) -0.000(5)
C(9) 0.083(8) 0.043(6) 0.048(5) -0.004(5) -0.024(5) 0.000(4)
C(10) 0.119(12) 0.049(6) 0.045(6) -0.013(7) -0.018(6) -0.010(5)
C(11) 0.073(8) 0.058(7) 0.052(6) 0.002(6) -0.013(5) -0.016(5)
C(12) 0.103(9) 0.025(4) 0.045(5) 0.004(5) -0.014(5) -0.008(4)
C(13) 0.071(8) 0.053(6) 0.068(7) 0.009(5) 0.002(5) -0.030(5)
C(14) 0.066(8) 0.066(8) 0.101(10) 0.017(6) 0.008(7) -0.026(7)
C(15) 0.045(6) 0.061(7) 0.077(7) 0.007(5) -0.002(5) -0.031(6)
C(16) 0.048(5) 0.032(4) 0.033(4) 0.003(4) 0.004(3) 0.006(3)
C(17) 0.057(6) 0.045(5) 0.023(4) -0.007(4) -0.004(3) 0.003(3)
C(18) 0.096(9) 0.069(8) 0.037(5) -0.007(6) -0.010(6) -0.018(5)
C(19) 0.70(6) 0.046(9) 0.055(8) -0.12(2) -0.16(2) 0.018(7)
C(20) 0.19(3) 0.52(7) 0.84(11) -0.23(4) -0.35(5) 0.61(8)
C(21) 0.073(10) 0.30(3) 0.075(10) 0.029(14) -0.023(8) -0.098(16)
C(22) 0.043(6) 0.066(8) 0.096(9) -0.006(5) -0.019(6) -0.026(7)
C(23) 0.062(7) 0.068(8) 0.064(7) -0.004(6) 0.001(5) -0.019(6)
C(24) 0.030(6) 0.39(3) 0.035(6) -0.009(11) -0.003(5) -0.046(12)
C(25) 0.096(12) 0.31(3) 0.21(2) -0.143(18) 0.109(15) -0.22(2)
C(26) 0.51(4) 0.034(7) 0.075(10) 0.043(14) -0.148(19) -0.014(7)
C(27) 0.111(11) 0.052(7) 0.042(6) -0.014(6) -0.015(6) 0.004(5)
C(28) 0.076(7) 0.048(6) 0.042(5) -0.004(5) 0.007(5) -0.010(4)
C(29) 0.106(10) 0.059(8) 0.071(8) -0.020(7) 0.037(7) -0.015(6)
C(30) 0.118(13) 0.064(9) 0.115(12) -0.032(8) 0.037(10) -0.030(8)
C(31) 0.089(9) 0.054(7) 0.084(8) -0.007(6) 0.014(7) -0.021(6)
C(32) 0.091(9) 0.049(6) 0.058(6) 0.005(6) 0.001(6) -0.021(5)
C(33) 0.113(12) 0.104(12) 0.097(11) 0.015(9) -0.063(10) -0.055(10)
C(34) 0.091(9) 0.053(7) 0.093(9) 0.013(7) -0.052(7) -0.023(6)
C(35) 0.054(7) 0.070(8) 0.088(8) -0.028(6) -0.027(6) -0.006(7)
C(36) 0.039(5) 0.045(6) 0.086(8) 0.002(4) -0.003(5) -0.022(5)
C(37) 0.054(7) 0.072(9) 0.114(11) -0.028(7) -0.002(7) 0.000(8)
C(38) 0.042(5) 0.053(6) 0.045(5) -0.005(4) -0.000(4) -0.008(4)
C(39) 0.053(6) 0.057(6) 0.049(5) -0.008(5) 0.013(4) -0.013(5)
C(40) 0.086(8) 0.051(6) 0.043(5) 0.007(5) -0.012(5) -0.002(4)
C(41) 0.062(6) 0.037(5) 0.029(4) -0.001(4) 0.003(4) -0.001(3)
C(42) 0.062(7) 0.063(7) 0.044(5) 0.007(5) -0.017(5) 0.018(5)
C(43) 0.044(5) 0.063(7) 0.052(5) 0.015(5) -0.014(4) -0.005(5)
C(44) 0.034(4) 0.038(5) 0.046(5) 0.005(4) -0.014(3) -0.001(4)
C(45) 0.042(5) 0.049(6) 0.059(6) 0.004(4) -0.009(4) 0.003(4)
C(46) 0.053(6) 0.058(6) 0.042(5) 0.010(5) -0.000(4) -0.007(4)
C(47) 0.039(5) 0.044(5) 0.044(5) 0.003(4) -0.005(4) 0.005(4)
C(48) 0.049(5) 0.031(4) 0.033(4) 0.001(4) -0.010(3) -0.004(3)
C(49) 0.045(5) 0.037(5) 0.042(4) 0.007(4) -0.015(4) -0.008(4)
C(50) 0.077(8) 0.041(6) 0.078(7) -0.017(5) -0.051(6) 0.006(5)
C(51) 0.074(9) 0.092(10) 0.074(9) -0.008(7) -0.001(7) -0.005(7)
C(52) 0.073(9) 0.116(12) 0.076(9) 0.008(8) -0.020(7) -0.030(8)
C(53) 0.057(8) 0.24(2) 0.045(6) -0.013(10) -0.016(6) -0.035(10)
C(54) 0.094(11) 0.112(12) 0.052(7) -0.022(9) 0.012(7) -0.030(7)
C(55) 0.058(7) 0.058(7) 0.059(6) 0.020(5) -0.003(5) -0.006(5)
C(56) 0.057(8) 0.174(16) 0.064(7) 0.009(8) -0.011(6) -0.059(9)
C(57) 0.083(10) 0.097(11) 0.095(10) -0.000(8) -0.021(8) -0.003(9)
C(58) 0.118(14) 0.066(9) 0.073(8) -0.011(9) 0.007(9) -0.022(7)
C(59) 0.059(7) 0.053(6) 0.047(5) 0.007(5) -0.017(4) 0.007(4)
C(60) 0.062(6) 0.044(6) 0.058(6) 0.010(5) -0.013(5) -0.002(4)
C(61) 0.101(10) 0.042(6) 0.075(8) 0.007(6) -0.018(7) -0.000(5)
C(62) 0.101(10) 0.051(7) 0.091(9) 0.019(7) 0.002(7) -0.033(7)
C(63) 0.103(10) 0.060(8) 0.070(7) 0.011(7) -0.007(7) -0.030(6)
C(64) 0.072(7) 0.055(6) 0.053(6) 0.005(5) 0.014(5) -0.020(5)

loop_
_atom_type_symbol
_atom_type_description
_atom_type_scat_dispersion_real
_atom_type_scat_dispersion_imag
_atom_type_scat_source
C C 0.003 0.002
;
International Tables for Crystallography
(1992, Vol. C, Tables 4.2.6.8 and 6.1.1.4)
;
H H 0.000 0.000
;
International Tables for Crystallography
(1992, Vol. C, Table 6.1.1.4)
;
N N 0.006 0.003
;
International Tables for Crystallography
(1992, Vol. C, Tables 4.2.6.8 and 6.1.1.4)
;
O O 0.011 0.006
;
International Tables for Crystallography
(1992, Vol. C, Tables 4.2.6.8 and 6.1.1.4)
;
F F 0.017 0.010
;
International Tables for Crystallography
(1992, Vol. C, Tables 4.2.6.8 and 6.1.1.4)
;
Sm Sm -0.164 3.442
;
International Tables for Crystallography
(1992, Vol. C, Tables 4.2.6.8 and 6.1.1.4)
;

loop_
_geom_angle_atom_site_label_1
_geom_angle_atom_site_label_2
_geom_angle_atom_site_label_3
_geom_angle
_geom_angle_publ_flag
O(1) Sm(1) O(2) 71.1(2) yes
O(1) Sm(1) O(3) 91.8(2) yes
O(1) Sm(1) O(4) 143.3(2) yes
O(1) Sm(1) O(5) 71.2(2) yes
O(1) Sm(1) O(6) 139.5(2) yes
O(1) Sm(1) N(1) 76.7(2) yes
O(1) Sm(1) N(2) 125.3(2) yes
O(1) Sm(1) N(3) 73.4(2) yes
O(2) Sm(1) O(3) 137.0(2) yes
O(2) Sm(1) O(4) 99.2(2) yes
O(2) Sm(1) O(5) 134.4(2) yes
O(2) Sm(1) O(6) 137.0(2) yes
O(2) Sm(1) N(1) 73.9(2) yes
O(2) Sm(1) N(2) 64.3(2) yes
O(2) Sm(1) N(3) 68.9(2) yes
O(3) Sm(1) O(4) 71.0(2) yes
O(3) Sm(1) O(5) 68.3(2) yes
O(3) Sm(1) O(6) 81.0(2) yes
O(3) Sm(1) N(1) 141.6(2) yes
O(3) Sm(1) N(2) 142.8(2) yes
O(3) Sm(1) N(3) 68.5(2) yes
O(4) Sm(1) O(5) 126.3(2) yes
O(4) Sm(1) O(6) 71.3(2) yes
O(4) Sm(1) N(1) 136.2(2) yes
O(4) Sm(1) N(2) 75.8(2) yes
O(4) Sm(1) N(3) 70.1(2) yes
O(5) Sm(1) O(6) 69.1(2) yes
O(5) Sm(1) N(1) 73.3(2) yes
O(5) Sm(1) N(2) 122.8(2) yes
O(5) Sm(1) N(3) 122.0(2) yes
O(6) Sm(1) N(1) 84.6(2) yes
O(6) Sm(1) N(2) 72.8(2) yes
O(6) Sm(1) N(3) 136.6(2) yes
N(1) Sm(1) N(2) 62.1(2) yes
N(1) Sm(1) N(3) 138.0(2) yes
N(2) Sm(1) N(3) 115.1(2) yes
O(7) Sm(2) O(8) 70.9(2) yes
O(7) Sm(2) O(9) 140.5(2) yes
O(7) Sm(2) O(10) 131.0(2) yes
O(7) Sm(2) O(11) 101.8(2) yes
O(7) Sm(2) O(12) 137.4(2) yes
O(7) Sm(2) N(4) 66.0(2) yes
O(7) Sm(2) N(5) 71.7(2) yes
O(7) Sm(2) N(6) 68.6(2) yes
O(8) Sm(2) O(9) 137.9(2) yes
O(8) Sm(2) O(10) 68.7(2) yes
O(8) Sm(2) O(11) 141.5(2) yes
O(8) Sm(2) O(12) 88.6(2) yes
O(8) Sm(2) N(4) 129.6(2) yes
O(8) Sm(2) N(5) 79.8(2) yes
O(8) Sm(2) N(6) 72.3(2) yes
O(9) Sm(2) O(10) 69.3(2) yes
O(9) Sm(2) O(11) 71.2(2) yes
O(9) Sm(2) O(12) 78.7(2) yes
O(9) Sm(2) N(4) 74.9(2) yes
O(9) Sm(2) N(5) 86.3(2) yes
O(9) Sm(2) N(6) 135.9(2) yes
O(10) Sm(2) O(11) 127.1(2) yes
O(10) Sm(2) O(12) 67.6(2) yes
O(10) Sm(2) N(4) 125.6(2) yes
O(10) Sm(2) N(5) 74.9(2) yes
O(10) Sm(2) N(6) 121.5(2) yes
O(11) Sm(2) O(12) 71.3(2) yes
O(11) Sm(2) N(4) 73.8(2) yes
O(11) Sm(2) N(5) 135.2(2) yes
O(11) Sm(2) N(6) 70.0(2) yes
O(12) Sm(2) N(4) 141.4(2) yes
O(12) Sm(2) N(5) 142.5(2) yes
O(12) Sm(2) N(6) 69.6(2) yes
N(4) Sm(2) N(5) 63.0(2) yes
N(4) Sm(2) N(6) 112.8(2) yes
N(5) Sm(2) N(6) 137.0(2) yes
Sm(1) O(1) C(2) 135.5(6) yes
Sm(1) O(2) C(4) 134.9(6) yes
Sm(1) O(3) C(19) 147.3(15) yes
Sm(1) O(4) C(21) 133.9(10) yes
Sm(1) O(5) C(24) 134.4(8) yes
Sm(1) O(6) C(26) 137.4(9) yes
Sm(2) O(7) C(34) 136.0(7) yes
Sm(2) O(8) C(36) 134.6(6) yes
Sm(2) O(9) C(51) 131.1(7) yes
Sm(2) O(10) C(53) 134.8(7) yes
Sm(2) O(11) C(56) 135.0(7) yes
Sm(2) O(12) C(58) 137.7(8) yes
Sm(1) N(1) C(6) 120.6(7) yes
Sm(1) N(1) C(17) 120.7(6) yes
C(6) N(1) C(17) 118.0(9) yes
Sm(1) N(2) C(15) 121.1(7) yes
Sm(1) N(2) C(16) 120.2(6) yes
C(15) N(2) C(16) 117.8(9) yes
Sm(1) N(3) C(28) 122.0(6) yes
Sm(1) N(3) C(32) 120.4(6) yes
C(28) N(3) C(32) 117.6(9) yes
Sm(2) N(4) C(38) 123.2(6) yes
Sm(2) N(4) C(49) 118.2(5) yes
C(38) N(4) C(49) 117.3(7) yes
Sm(2) N(5) C(47) 121.9(5) yes
Sm(2) N(5) C(48) 119.7(5) yes
C(47) N(5) C(48) 117.6(7) yes
Sm(2) N(6) C(60) 122.1(6) yes
Sm(2) N(6) C(64) 120.1(6) yes
C(60) N(6) C(64) 117.7(9) yes
F(1) C(1) F(2) 102.8(13) yes
F(1) C(1) F(3) 106.5(14) yes
F(1) C(1) C(2) 112.9(12) yes
F(2) C(1) F(3) 102.3(13) yes
F(2) C(1) C(2) 112.7(12) yes
F(3) C(1) C(2) 118.1(12) yes
O(1) C(2) C(1) 114.7(9) yes
O(1) C(2) C(3) 129.5(10) yes
C(1) C(2) C(3) 115.8(9) yes
C(2) C(3) C(4) 119.7(9) yes
O(2) C(4) C(3) 129.2(8) yes
O(2) C(4) C(5) 112.0(8) yes
C(3) C(4) C(5) 118.7(8) yes
F(4) C(5) F(5) 103.9(10) yes
F(4) C(5) F(6) 104.6(8) yes
F(4) C(5) C(4) 113.1(9) yes
F(5) C(5) F(6) 110.3(10) yes
F(5) C(5) C(4) 112.2(8) yes
F(6) C(5) C(4) 112.2(10) yes
N(1) C(6) C(7) 122.5(11) yes
C(6) C(7) C(8) 117.6(11) yes
C(7) C(8) C(9) 120.4(12) yes
C(8) C(9) C(10) 121.6(12) yes
C(8) C(9) C(17) 116.6(10) yes
C(10) C(9) C(17) 121.8(11) yes
C(9) C(10) C(11) 120.7(13) yes
C(10) C(11) C(12) 120.9(11) yes
C(11) C(12) C(13) 122.9(10) yes
C(11) C(12) C(16) 120.9(11) yes
C(13) C(12) C(16) 116.2(10) yes
C(12) C(13) C(14) 122.1(11) yes
C(13) C(14) C(15) 116.3(11) yes
N(2) C(15) C(14) 123.3(11) yes
N(2) C(16) C(12) 124.1(9) yes
N(2) C(16) C(17) 117.0(8) yes
C(12) C(16) C(17) 118.8(9) yes
N(1) C(17) C(9) 124.8(9) yes
N(1) C(17) C(16) 118.3(9) yes
C(9) C(17) C(16) 116.8(9) yes
F(7) C(18) F(8) 111.6(18) yes
F(7) C(18) F(9) 107.5(16) yes
F(7) C(18) C(19) 104(2) yes
F(8) C(18) F(9) 110.6(15) yes
F(8) C(18) C(19) 109.8(10) yes
F(9) C(18) C(19) 112.9(19) yes
O(3) C(19) C(18) 130(3) yes
O(3) C(19) C(20) 122(3) yes
C(18) C(19) C(20) 103(3) yes
C(19) C(20) C(21) 110(3) yes
O(4) C(21) C(20) 123(2) yes
O(4) C(21) C(22) 121.1(15) yes
C(20) C(21) C(22) 101(2) yes
F(10) C(22) F(11) 103.8(17) yes
F(10) C(22) F(12) 107.1(18) yes
F(10) C(22) C(21) 122.5(17) yes
F(11) C(22) F(12) 97.7(15) yes
F(11) C(22) C(21) 109.6(16) yes
F(12) C(22) C(21) 113.0(12) yes
F(13) C(23) F(14) 107.8(13) yes
F(13) C(23) F(15) 102.1(13) yes
F(13) C(23) C(24) 114.2(13) yes
F(14) C(23) F(15) 107.9(14) yes
F(14) C(23) C(24) 118.3(17) yes
F(15) C(23) C(24) 105.1(13) yes
O(5) C(24) C(23) 126.8(12) yes
O(5) C(24) C(25) 115.0(18) yes
C(23) C(24) C(25) 107.6(12) yes
C(24) C(25) C(26) 116.7(14) yes
O(6) C(26) C(25) 118(2) yes
O(6) C(26) C(27) 133.7(18) yes
C(25) C(26) C(27) 102.1(15) yes
F(16) C(27) F(17) 103.6(11) yes
F(16) C(27) F(18) 96.7(13) yes
F(16) C(27) C(26) 97.3(16) yes
F(17) C(27) F(18) 111.7(10) yes
F(17) C(27) C(26) 112.1(12) yes
F(18) C(27) C(26) 129.0(14) yes
N(3) C(28) C(29) 123.7(11) yes
C(28) C(29) C(30) 122.7(13) yes
C(29) C(30) C(31) 114.6(13) yes
C(30) C(31) C(32) 120.4(12) yes
N(3) C(32) C(31) 120.8(11) yes
F(19) C(33) F(20) 104.8(17) yes
F(19) C(33) F(21) 107.2(15) yes
F(19) C(33) C(34) 110.6(16) yes
F(20) C(33) F(21) 106.4(17) yes
F(20) C(33) C(34) 115.2(13) yes
F(21) C(33) C(34) 112.0(14) yes
O(7) C(34) C(33) 114.7(11) yes
O(7) C(34) C(35) 128.0(13) yes
C(33) C(34) C(35) 117.3(13) yes
C(34) C(35) C(36) 121.5(12) yes
O(8) C(36) C(35) 128.8(10) yes
O(8) C(36) C(37) 111.9(11) yes
C(35) C(36) C(37) 119.3(11) yes
F(22) C(37) F(23) 106.1(17) yes
F(22) C(37) F(24) 96.9(17) yes
F(22) C(37) C(36) 116.3(14) yes
F(23) C(37) F(24) 105.4(17) yes
F(23) C(37) C(36) 116.4(14) yes
F(24) C(37) C(36) 113.5(15) yes
N(4) C(38) C(39) 124.4(9) yes
C(38) C(39) C(40) 117.6(9) yes
C(39) C(40) C(41) 119.2(9) yes
C(40) C(41) C(42) 121.4(8) yes
C(40) C(41) C(49) 119.0(9) yes
C(42) C(41) C(49) 119.5(8) yes
C(41) C(42) C(43) 121.5(9) yes
C(42) C(43) C(44) 119.5(9) yes
C(43) C(44) C(45) 121.4(8) yes
C(43) C(44) C(48) 121.1(8) yes
C(45) C(44) C(48) 117.5(8) yes
C(44) C(45) C(46) 118.5(9) yes
C(45) C(46) C(47) 120.1(9) yes
N(5) C(47) C(46) 123.4(8) yes
N(5) C(48) C(44) 122.8(7) yes
N(5) C(48) C(49) 118.6(7) yes
C(44) C(48) C(49) 118.6(7) yes
N(4) C(49) C(41) 122.5(8) yes
N(4) C(49) C(48) 117.9(7) yes
C(41) C(49) C(48) 119.6(8) yes
F(25) C(50) F(26) 110.8(12) yes
F(25) C(50) F(27) 109.9(12) yes
F(25) C(50) C(51) 105.9(11) yes
F(26) C(50) F(27) 100.8(15) yes
F(26) C(50) C(51) 125.4(14) yes
F(27) C(50) C(51) 103.2(11) yes
O(9) C(51) C(50) 111.0(10) yes
O(9) C(51) C(52) 129.2(14) yes
C(50) C(51) C(52) 119.5(13) yes
C(51) C(52) C(53) 120.6(14) yes
O(10) C(53) C(52) 117.5(12) yes
O(10) C(53) C(54) 122.2(13) yes
C(52) C(53) C(54) 110.7(16) yes
F(28) C(54) F(29) 113.6(15) yes
F(28) C(54) F(30) 90(2) yes
F(28) C(54) C(53) 119.9(14) yes
F(29) C(54) F(30) 96.4(17) yes
F(29) C(54) C(53) 121.4(14) yes
F(30) C(54) C(53) 105.4(18) yes
F(31) C(55) F(32) 105.0(12) yes
F(31) C(55) F(33) 101.5(13) yes
F(31) C(55) C(56) 107.0(12) yes
F(32) C(55) F(33) 112.0(12) yes
F(32) C(55) C(56) 114.4(12) yes
F(33) C(55) C(56) 115.4(11) yes
O(11) C(56) C(55) 119.3(11) yes
O(11) C(56) C(57) 123.4(12) yes
C(55) C(56) C(57) 109.1(11) yes
C(56) C(57) C(58) 117.8(13) yes
O(12) C(58) C(57) 129.8(14) yes
O(12) C(58) C(59) 116.8(12) yes
C(57) C(58) C(59) 113.0(14) yes
F(34) C(59) F(35) 105.4(12) yes
F(34) C(59) F(36) 105.8(15) yes
F(34) C(59) C(58) 100.6(12) yes
F(35) C(59) F(36) 111.8(11) yes
F(35) C(59) C(58) 111.5(11) yes
F(36) C(59) C(58) 119.9(11) yes
N(6) C(60) C(61) 121.7(10) yes
C(60) C(61) C(62) 119.9(10) yes
C(61) C(62) C(63) 118.0(12) yes
C(62) C(63) C(64) 117.6(12) yes
N(6) C(64) C(63) 124.7(10) yes
C(2) C(3) H(1) 118.7 no
C(4) C(3) H(1) 121.4 no
N(1) C(6) H(2) 123.0 no
C(7) C(6) H(2) 114.3 no
C(6) C(7) H(3) 128.2 no
C(8) C(7) H(3) 113.3 no
C(7) C(8) H(4) 122.0 no
C(9) C(8) H(4) 117.3 no
C(9) C(10) H(5) 117.9 no
C(11) C(10) H(5) 121.3 no
C(10) C(11) H(6) 118.4 no
C(12) C(11) H(6) 120.7 no
C(12) C(13) H(7) 122.0 no
C(14) C(13) H(7) 115.0 no
C(13) C(14) H(8) 121.8 no
C(15) C(14) H(8) 121.8 no
N(2) C(15) H(9) 118.5 no
C(14) C(15) H(9) 118.2 no
C(19) C(20) H(10) 128.9 no
C(21) C(20) H(10) 120.7 no
C(24) C(25) H(11) 121.1 no
C(26) C(25) H(11) 122.2 no
N(3) C(28) H(12) 114.8 no
C(29) C(28) H(12) 121.5 no
C(28) C(29) H(13) 118.8 no
C(30) C(29) H(13) 118.5 no
C(29) C(30) H(14) 122.8 no
C(31) C(30) H(14) 122.6 no
C(30) C(31) H(15) 132.5 no
C(32) C(31) H(15) 106.6 no
N(3) C(32) H(16) 116.2 no
C(31) C(32) H(16) 122.7 no
C(34) C(35) H(17) 127.7 no
C(36) C(35) H(17) 110.5 no
N(4) C(38) H(18) 113.3 no
C(39) C(38) H(18) 121.6 no
C(38) C(39) H(19) 126.5 no
C(40) C(39) H(19) 115.9 no
C(39) C(40) H(20) 121.0 no
C(41) C(40) H(20) 119.6 no
C(41) C(42) H(21) 114.0 no
C(43) C(42) H(21) 123.1 no
C(42) C(43) H(22) 119.1 no
C(44) C(43) H(22) 121.1 no
C(44) C(45) H(23) 121.4 no
C(46) C(45) H(23) 120.0 no
C(45) C(46) H(24) 116.0 no
C(47) C(46) H(24) 123.8 no
N(5) C(47) H(25) 116.2 no
C(46) C(47) H(25) 118.7 no
C(51) C(52) H(26) 112.2 no
C(53) C(52) H(26) 127.2 no
C(56) C(57) H(27) 120.5 no
C(58) C(57) H(27) 121.8 no
N(6) C(60) H(28) 124.8 no
C(61) C(60) H(28) 113.2 no
C(60) C(61) H(29) 120.0 no
C(62) C(61) H(29) 120.1 no
C(61) C(62) H(30) 117.4 no
C(63) C(62) H(30) 122.7 no
C(62) C(63) H(31) 105.3 no
C(64) C(63) H(31) 136.2 no
N(6) C(64) H(32) 114.0 no
C(63) C(64) H(32) 120.4 no

loop_
_geom_bond_atom_site_label_1
_geom_bond_atom_site_label_2
_geom_bond_distance
_geom_bond_publ_flag
Sm(1) O(1) 2.397(6) yes
Sm(1) O(2) 2.429(5) yes
Sm(1) O(3) 2.422(8) yes
Sm(1) O(4) 2.406(6) yes
Sm(1) O(5) 2.459(6) yes
Sm(1) O(6) 2.432(6) yes
Sm(1) N(1) 2.607(9) yes
Sm(1) N(2) 2.609(8) yes
Sm(1) N(3) 2.690(8) yes
Sm(2) O(7) 2.423(7) yes
Sm(2) O(8) 2.407(6) yes
Sm(2) O(9) 2.440(7) yes
Sm(2) O(10) 2.450(6) yes
Sm(2) O(11) 2.418(6) yes
Sm(2) O(12) 2.426(7) yes
Sm(2) N(4) 2.654(6) yes
Sm(2) N(5) 2.615(7) yes
Sm(2) N(6) 2.665(8) yes
F(1) C(1) 1.26(2) yes
F(2) C(1) 1.292(18) yes
F(3) C(1) 1.277(17) yes
F(4) C(5) 1.376(14) yes
F(5) C(5) 1.307(16) yes
F(6) C(5) 1.337(15) yes
F(7) C(18) 1.31(3) yes
F(8) C(18) 1.322(15) yes
F(9) C(18) 1.22(2) yes
F(10) C(22) 1.18(2) yes
F(11) C(22) 1.23(2) yes
F(12) C(22) 1.33(2) yes
F(13) C(23) 1.301(17) yes
F(14) C(23) 1.217(19) yes
F(15) C(23) 1.28(2) yes
F(16) C(27) 1.448(18) yes
F(17) C(27) 1.352(15) yes
F(18) C(27) 1.226(14) yes
F(19) C(33) 1.30(2) yes
F(20) C(33) 1.30(2) yes
F(21) C(33) 1.28(2) yes
F(22) C(37) 1.20(2) yes
F(23) C(37) 1.22(2) yes
F(24) C(37) 1.28(2) yes
F(25) C(50) 1.307(13) yes
F(26) C(50) 1.185(19) yes
F(27) C(50) 1.293(18) yes
F(28) C(54) 1.18(2) yes
F(29) C(54) 1.262(19) yes
F(30) C(54) 1.27(3) yes
F(31) C(55) 1.255(16) yes
F(32) C(55) 1.283(19) yes
F(33) C(55) 1.305(16) yes
F(34) C(59) 1.233(15) yes
F(35) C(59) 1.273(15) yes
F(36) C(59) 1.258(16) yes
O(1) C(2) 1.241(12) yes
O(2) C(4) 1.238(11) yes
O(3) C(19) 1.09(3) yes
O(4) C(21) 1.18(2) yes
O(5) C(24) 1.181(14) yes
O(6) C(26) 1.141(17) yes
O(7) C(34) 1.231(16) yes
O(8) C(36) 1.266(14) yes
O(9) C(51) 1.255(17) yes
O(10) C(53) 1.209(17) yes
O(11) C(56) 1.212(15) yes
O(12) C(58) 1.13(2) yes
N(1) C(6) 1.318(13) yes
N(1) C(17) 1.319(13) yes
N(2) C(15) 1.343(13) yes
N(2) C(16) 1.342(13) yes
N(3) C(28) 1.322(13) yes
N(3) C(32) 1.355(14) yes
N(4) C(38) 1.334(11) yes
N(4) C(49) 1.373(12) yes
N(5) C(47) 1.325(11) yes
N(5) C(48) 1.365(10) yes
N(6) C(60) 1.330(12) yes
N(6) C(64) 1.332(14) yes
C(1) C(2) 1.519(18) yes
C(2) C(3) 1.394(14) yes
C(3) C(4) 1.390(15) yes
C(4) C(5) 1.521(14) yes
C(6) C(7) 1.435(18) yes
C(7) C(8) 1.378(18) yes
C(8) C(9) 1.381(18) yes
C(9) C(10) 1.436(17) yes
C(9) C(17) 1.408(16) yes
C(10) C(11) 1.32(2) yes
C(11) C(12) 1.405(18) yes
C(12) C(13) 1.416(18) yes
C(12) C(16) 1.429(14) yes
C(13) C(14) 1.36(2) yes
C(14) C(15) 1.469(19) yes
C(16) C(17) 1.453(13) yes
C(18) C(19) 1.45(2) yes
C(19) C(20) 1.55(5) yes
C(20) C(21) 1.81(7) yes
C(21) C(22) 1.48(2) yes
C(23) C(24) 1.400(18) yes
C(24) C(25) 1.77(3) yes
C(25) C(26) 1.62(3) yes
C(26) C(27) 1.38(2) yes
C(28) C(29) 1.335(17) yes
C(29) C(30) 1.36(2) yes
C(30) C(31) 1.42(2) yes
C(31) C(32) 1.387(17) yes
C(33) C(34) 1.52(2) yes
C(34) C(35) 1.383(17) yes
C(35) C(36) 1.373(19) yes
C(36) C(37) 1.509(18) yes
C(38) C(39) 1.379(13) yes
C(39) C(40) 1.419(16) yes
C(40) C(41) 1.378(14) yes
C(41) C(42) 1.430(15) yes
C(41) C(49) 1.389(12) yes
C(42) C(43) 1.347(14) yes
C(43) C(44) 1.437(13) yes
C(44) C(45) 1.422(13) yes
C(44) C(48) 1.381(12) yes
C(45) C(46) 1.362(13) yes
C(46) C(47) 1.366(14) yes
C(48) C(49) 1.456(12) yes
C(50) C(51) 1.55(2) yes
C(51) C(52) 1.480(19) yes
C(52) C(53) 1.49(2) yes
C(53) C(54) 1.415(18) yes
C(55) C(56) 1.470(17) yes
C(56) C(57) 1.57(2) yes
C(57) C(58) 1.43(2) yes
C(58) C(59) 1.592(17) yes
C(60) C(61) 1.388(17) yes
C(61) C(62) 1.375(19) yes
C(62) C(63) 1.402(17) yes
C(63) C(64) 1.357(18) yes
C(3) H(1) 1.051 no
C(6) H(2) 1.090 no
C(7) H(3) 1.081 no
C(8) H(4) 1.185 no
C(10) H(5) 1.110 no
C(11) H(6) 1.051 no
C(13) H(7) 1.028 no
C(14) H(8) 0.950 no
C(15) H(9) 0.950 no
C(20) H(10) 0.950 no
C(25) H(11) 0.950 no
C(28) H(12) 1.014 no
C(29) H(13) 0.950 no
C(30) H(14) 0.950 no
C(31) H(15) 0.951 no
C(32) H(16) 1.017 no
C(35) H(17) 0.995 no
C(38) H(18) 0.902 no
C(39) H(19) 0.939 no
C(40) H(20) 0.974 no
C(42) H(21) 0.999 no
C(43) H(22) 1.068 no
C(45) H(23) 1.030 no
C(46) H(24) 1.014 no
C(47) H(25) 0.984 no
C(52) H(26) 1.180 no
C(57) H(27) 0.950 no
C(60) H(28) 1.019 no
C(61) H(29) 0.950 no
C(62) H(30) 1.012 no
C(63) H(31) 1.136 no
C(64) H(32) 1.026 no

loop_
_geom_contact_atom_site_label_1
_geom_contact_atom_site_label_2
_geom_contact_distance
_geom_contact_site_symmetry_2
F(1) F(1) 3.35(2) 2_667
F(1) C(32) 3.434(18) 2_667
F(2) F(10) 3.32(2) 1_455
F(2) F(29) 3.33(2) .
F(2) C(31) 3.55(2) 2_667
F(3) F(7) 3.57(3) 2_667
F(3) F(8) 2.911(17) 2_667
F(3) F(27) 3.106(15) .
F(4) F(26) 3.150(17) .
F(4) F(27) 3.212(18) .
F(4) F(34) 3.25(2) .
F(4) F(36) 3.253(18) .
F(4) C(46) 3.513(11) 1_655
F(4) C(57) 3.58(2) .
F(5) F(22) 3.13(2) 1_655
F(5) F(34) 3.155(19) .
F(6) F(28) 2.893(18) 1_655
F(6) C(40) 3.374(14) 2_666
F(6) C(41) 3.522(12) 2_666
F(6) C(42) 3.304(14) 2_666
F(6) C(46) 3.355(11) 1_655
F(6) C(47) 3.413(11) 1_655
F(7) F(3) 3.57(3) 2_667
F(7) F(31) 3.33(2) 1_556
F(8) F(3) 2.911(17) 2_667
F(8) C(29) 3.447(17) 2_767
F(8) C(30) 3.48(2) 2_767
F(9) F(19) 2.94(2) 1_656
F(9) F(31) 3.41(2) 1_556
F(10) F(2) 3.32(2) 1_655
F(10) F(15) 3.55(2) 1_655
F(10) C(31) 3.49(2) 2_767
F(11) C(7) 3.49(2) 1_655
F(12) F(14) 3.07(2) 1_655
F(12) F(15) 3.42(2) 1_655
F(12) F(21) 3.12(2) 1_656
F(13) F(32) 3.417(17) 1_556
F(13) C(38) 3.281(15) 1_556
F(13) C(39) 3.435(16) 1_556
F(13) C(64) 3.519(13) 1_556
F(14) F(12) 3.07(2) 1_455
F(14) F(21) 3.316(18) 1_556
F(14) C(10) 3.58(2) 2_657
F(14) C(11) 3.36(2) 2_657
F(15) F(10) 3.55(2) 1_455
F(15) F(12) 3.42(2) 1_455
F(16) F(20) 3.09(2) 1_656
F(16) F(21) 3.56(2) 1_656
F(16) F(23) 3.37(2) 2_657
F(16) C(13) 3.475(18) 2_757
F(17) F(35) 3.095(14) 2_657
F(18) F(20) 3.07(2) 1_656
F(18) F(23) 3.54(2) 2_657
F(18) F(35) 3.436(18) 2_657
F(18) C(60) 3.313(13) 2_657
F(18) C(61) 3.266(15) 2_657
F(19) F(9) 2.94(2) 1_454
F(19) C(20) 3.40(7) 1_454
F(20) F(16) 3.09(2) 1_454
F(20) F(18) 3.07(2) 1_454
F(20) F(32) 3.581(17) 1_455
F(20) F(33) 3.59(2) 1_455
F(21) F(12) 3.12(2) 1_454
F(21) F(14) 3.316(18) 1_554
F(21) F(16) 3.56(2) 1_454
F(21) F(24) 3.36(2) 2_556
F(22) F(5) 3.13(2) 1_455
F(22) F(34) 2.983(18) 1_455
F(23) F(16) 3.37(2) 2_657
F(23) F(18) 3.54(2) 2_657
F(24) F(21) 3.36(2) 2_556
F(24) C(62) 3.38(2) 2_556
F(25) F(25) 3.489(14) 2_666
F(25) F(26) 3.172(18) 2_666
F(25) F(31) 2.921(15) 2_666
F(26) F(4) 3.150(17) .
F(26) F(25) 3.172(18) 2_666
F(27) F(3) 3.106(15) .
F(27) F(4) 3.212(18) .
F(27) C(3) 3.477(16) .
F(27) C(39) 3.30(2) 2_666
F(28) F(6) 2.893(18) 1_455
F(28) C(28) 3.36(2) 1_455
F(28) C(29) 3.56(2) 1_455
F(29) F(2) 3.33(2) .
F(31) F(7) 3.33(2) 1_554
F(31) F(9) 3.41(2) 1_554
F(31) F(25) 2.921(15) 2_666
F(32) F(13) 3.417(17) 1_554
F(32) F(20) 3.581(17) 1_655
F(33) F(20) 3.59(2) 1_655
F(33) C(35) 3.500(16) 1_655
F(33) C(46) 3.571(19) 1_655
F(34) F(4) 3.25(2) .
F(34) F(5) 3.155(19) .
F(34) F(22) 2.983(18) 1_655
F(35) F(17) 3.095(14) 2_657
F(35) F(18) 3.436(18) 2_657
F(35) C(10) 3.420(17) .
F(35) C(27) 3.552(17) 2_657
F(36) F(4) 3.253(18) .
F(36) C(8) 3.299(14) .
F(36) C(9) 3.298(15) .
C(3) F(27) 3.477(16) .
C(6) C(10) 3.547(14) 2_657
C(7) F(11) 3.49(2) 1_455
C(8) F(36) 3.299(14) .
C(8) C(17) 3.463(13) 2_657
C(9) F(36) 3.298(15) .
C(10) F(14) 3.58(2) 2_657
C(10) F(35) 3.420(17) .
C(10) C(6) 3.547(14) 2_657
C(11) F(14) 3.36(2) 2_657
C(13) F(16) 3.475(18) 2_757
C(17) C(8) 3.463(13) 2_657
C(20) F(19) 3.40(7) 1_656
C(27) F(35) 3.552(17) 2_657
C(28) F(28) 3.36(2) 1_655
C(29) F(8) 3.447(17) 2_767
C(29) F(28) 3.56(2) 1_655
C(30) F(8) 3.48(2) 2_767
C(31) F(2) 3.55(2) 2_667
C(31) F(10) 3.49(2) 2_767
C(32) F(1) 3.434(18) 2_667
C(35) F(33) 3.500(16) 1_455
C(38) F(13) 3.281(15) 1_554
C(39) F(13) 3.435(16) 1_554
C(39) F(27) 3.30(2) 2_666
C(40) F(6) 3.374(14) 2_666
C(41) F(6) 3.522(12) 2_666
C(42) F(6) 3.304(14) 2_666
C(43) C(47) 3.470(16) 2_566
C(45) C(48) 3.426(15) 2_566
C(46) F(4) 3.513(11) 1_455
C(46) F(6) 3.355(11) 1_455
C(46) F(33) 3.571(19) 1_455
C(47) F(6) 3.413(11) 1_455
C(47) C(43) 3.470(16) 2_566
C(48) C(45) 3.426(15) 2_566
C(57) F(4) 3.58(2) .
C(60) F(18) 3.313(13) 2_657
C(61) F(18) 3.266(15) 2_657
C(62) F(24) 3.38(2) 2_556
C(64) F(13) 3.519(13) 1_554
F(1) H(15) 2.983 2_667
F(1) H(16) 2.670 2_667
F(2) H(15) 2.743 2_667
F(3) H(19) 3.473 2_666
F(3) H(26) 2.430 .
F(4) H(24) 2.601 1_655
F(4) H(27) 3.299 .
F(5) H(25) 3.507 1_655
F(6) H(20) 3.094 2_666
F(6) H(21) 2.747 2_666
F(6) H(24) 2.742 1_655
F(6) H(25) 2.907 1_655
F(7) H(19) 3.356 1_556
F(8) H(13) 2.778 2_767
F(8) H(14) 2.901 2_767
F(9) H(14) 3.551 2_767
F(10) H(14) 3.064 2_767
F(10) H(15) 2.986 2_767
F(11) H(2) 3.332 1_655
F(11) H(3) 2.660 1_655
F(11) H(6) 3.597 2_757
F(11) H(7) 3.175 2_757
F(12) H(6) 2.928 2_757
F(12) H(7) 3.031 2_757
F(13) H(18) 3.098 1_556
F(13) H(19) 3.315 1_556
F(13) H(32) 2.590 1_556
F(14) H(5) 3.032 2_657
F(14) H(6) 2.525 2_657
F(14) H(31) 3.323 1_556
F(14) H(32) 3.286 1_556
F(15) H(19) 3.307 1_556
F(16) H(7) 2.547 2_757
F(16) H(8) 3.445 2_757
F(17) H(4) 2.625 2_657
F(17) H(7) 3.487 2_757
F(17) H(8) 2.820 2_757
F(17) H(28) 3.524 2_657
F(18) H(28) 2.586 2_657
F(18) H(29) 2.615 2_657
F(19) H(10) 2.760 1_454
F(20) H(29) 3.420 2_556
F(22) H(27) 3.085 1_455
F(23) H(7) 3.414 1_455
F(24) H(17) 3.385 2_556
F(25) H(18) 3.214 2_666
F(25) H(22) 3.386 2_566
F(25) H(23) 2.721 2_566
F(26) H(23) 3.008 1_655
F(26) H(24) 2.844 1_655
F(27) H(1) 2.427 .
F(27) H(18) 3.575 2_666
F(27) H(19) 3.051 2_666
F(28) H(12) 2.730 1_455
F(28) H(13) 3.104 1_455
F(28) H(21) 2.904 2_566
F(29) H(12) 3.372 1_455
F(29) H(13) 3.514 1_455
F(30) H(8) 3.295 1_455
F(31) H(23) 3.494 1_655
F(32) H(11) 3.301 1_554
F(32) H(29) 2.889 2_656
F(32) H(30) 3.446 2_656
F(33) H(17) 3.433 1_655
F(34) H(30) 3.026 2_656
F(34) H(31) 3.160 2_656
F(35) H(4) 3.564 .
F(35) H(5) 3.073 .
F(35) H(11) 3.457 2_657
F(35) H(30) 3.370 2_656
F(35) H(31) 2.794 2_656
O(5) H(5) 3.219 2_657
O(6) H(4) 2.820 2_657
O(6) H(5) 3.294 2_657
O(9) H(22) 3.209 2_566
O(9) H(23) 2.986 2_566
O(10) H(22) 3.292 2_566
N(1) H(4) 3.550 2_657
N(4) H(23) 3.600 2_566
C(1) H(15) 3.478 2_667
C(1) H(26) 3.436 .
C(3) H(26) 3.489 .
C(5) H(24) 3.248 1_655
C(6) H(5) 3.574 2_657
C(11) H(3) 3.538 2_657
C(12) H(3) 3.351 2_657
C(16) H(3) 3.556 2_657
C(16) H(4) 3.518 2_657
C(17) H(4) 3.446 2_657
C(18) H(14) 3.475 2_767
C(19) H(14) 3.518 2_767
C(20) H(14) 2.779 2_767
C(22) H(7) 3.561 2_757
C(23) H(5) 3.558 2_657
C(23) H(32) 3.489 1_556
C(24) H(5) 3.186 2_657
C(25) H(5) 2.811 2_657
C(26) H(4) 3.158 2_657
C(26) H(5) 3.256 2_657
C(27) H(4) 3.386 2_657
C(27) H(28) 3.528 2_657
C(29) H(20) 3.386 2_666
C(29) H(21) 3.093 2_666
C(30) H(10) 3.277 2_767
C(30) H(20) 3.265 2_666
C(31) H(20) 3.362 2_666
C(41) H(24) 3.416 2_566
C(47) H(22) 3.582 2_566
C(48) H(23) 3.548 2_566
C(49) H(23) 3.537 2_566
C(50) H(1) 3.577 .
C(50) H(23) 3.590 2_566
C(51) H(22) 2.860 2_566
C(51) H(23) 3.323 2_566
C(52) H(1) 3.547 .
C(52) H(22) 2.831 2_566
C(53) H(22) 3.273 2_566
C(54) H(12) 3.513 1_455
C(56) H(30) 3.482 2_656
C(57) H(30) 2.718 2_656
C(58) H(30) 3.182 2_656
C(59) H(30) 3.464 2_656
C(59) H(31) 3.525 2_656
C(61) H(17) 3.489 2_556
C(62) H(27) 3.428 2_656
C(63) H(11) 3.523 1_554
H(1) F(27) 2.427 .
H(1) C(50) 3.577 .
H(1) C(52) 3.547 .
H(1) H(19) 3.358 2_666
H(1) H(26) 2.667 .
H(2) F(11) 3.332 1_455
H(3) F(11) 2.660 1_455
H(3) C(11) 3.538 2_657
H(3) C(12) 3.351 2_657
H(3) C(16) 3.556 2_657
H(3) H(8) 3.459 1_455
H(4) F(17) 2.625 2_657
H(4) F(35) 3.564 .
H(4) O(6) 2.820 2_657
H(4) N(1) 3.550 2_657
H(4) C(16) 3.518 2_657
H(4) C(17) 3.446 2_657
H(4) C(26) 3.158 2_657
H(4) C(27) 3.386 2_657
H(4) H(8) 3.558 1_455
H(5) F(14) 3.032 2_657
H(5) F(35) 3.073 .
H(5) O(5) 3.219 2_657
H(5) O(6) 3.294 2_657
H(5) C(6) 3.574 2_657
H(5) C(23) 3.558 2_657
H(5) C(24) 3.186 2_657
H(5) C(25) 2.811 2_657
H(5) C(26) 3.256 2_657
H(5) H(11) 3.036 2_657
H(6) F(11) 3.597 2_757
H(6) F(12) 2.928 2_757
H(6) F(14) 2.525 2_657
H(7) F(11) 3.175 2_757
H(7) F(12) 3.031 2_757
H(7) F(16) 2.547 2_757
H(7) F(17) 3.487 2_757
H(7) F(23) 3.414 1_655
H(7) C(22) 3.561 2_757
H(8) F(16) 3.445 2_757
H(8) F(17) 2.820 2_757
H(8) F(30) 3.295 1_655
H(8) H(3) 3.459 1_655
H(8) H(4) 3.558 1_655
H(10) F(19) 2.760 1_656
H(10) C(30) 3.277 2_767
H(10) H(14) 2.379 2_767
H(11) F(32) 3.301 1_556
H(11) F(35) 3.457 2_657
H(11) C(63) 3.523 1_556
H(11) H(5) 3.036 2_657
H(11) H(29) 3.444 2_657
H(11) H(31) 2.887 1_556
H(12) F(28) 2.730 1_655
H(12) F(29) 3.372 1_655
H(12) C(54) 3.513 1_655
H(13) F(8) 2.778 2_767
H(13) F(28) 3.104 1_655
H(13) F(29) 3.514 1_655
H(13) H(21) 2.786 2_666
H(14) F(8) 2.901 2_767
H(14) F(9) 3.551 2_767
H(14) F(10) 3.064 2_767
H(14) C(18) 3.475 2_767
H(14) C(19) 3.518 2_767
H(14) C(20) 2.779 2_767
H(14) H(10) 2.379 2_767
H(15) F(1) 2.983 2_667
H(15) F(2) 2.743 2_667
H(15) F(10) 2.986 2_767
H(15) C(1) 3.478 2_667
H(16) F(1) 2.670 2_667
H(17) F(24) 3.385 2_556
H(17) F(33) 3.433 1_455
H(17) C(61) 3.489 2_556
H(17) H(29) 3.283 2_556
H(18) F(13) 3.098 1_554
H(18) F(25) 3.214 2_666
H(18) F(27) 3.575 2_666
H(19) F(3) 3.473 2_666
H(19) F(7) 3.356 1_554
H(19) F(13) 3.315 1_554
H(19) F(15) 3.307 1_554
H(19) F(27) 3.051 2_666
H(19) H(1) 3.358 2_666
H(20) F(6) 3.094 2_666
H(20) C(29) 3.386 2_666
H(20) C(30) 3.265 2_666
H(20) C(31) 3.362 2_666
H(21) F(6) 2.747 2_666
H(21) F(28) 2.904 2_566
H(21) C(29) 3.093 2_666
H(21) H(13) 2.786 2_666
H(22) F(25) 3.386 2_566
H(22) O(9) 3.209 2_566
H(22) O(10) 3.292 2_566
H(22) C(47) 3.582 2_566
H(22) C(51) 2.860 2_566
H(22) C(52) 2.831 2_566
H(22) C(53) 3.273 2_566
H(22) H(26) 3.236 2_566
H(23) F(25) 2.721 2_566
H(23) F(26) 3.008 1_455
H(23) F(31) 3.494 1_455
H(23) O(9) 2.986 2_566
H(23) N(4) 3.600 2_566
H(23) C(48) 3.548 2_566
H(23) C(49) 3.537 2_566
H(23) C(50) 3.590 2_566
H(23) C(51) 3.323 2_566
H(24) F(4) 2.601 1_455
H(24) F(6) 2.742 1_455
H(24) F(26) 2.844 1_455
H(24) C(5) 3.248 1_455
H(24) C(41) 3.416 2_566
H(25) F(5) 3.507 1_455
H(25) F(6) 2.907 1_455
H(26) F(3) 2.430 .
H(26) C(1) 3.436 .
H(26) C(3) 3.489 .
H(26) H(1) 2.667 .
H(26) H(22) 3.236 2_566
H(27) F(4) 3.299 .
H(27) F(22) 3.085 1_655
H(27) C(62) 3.428 2_656
H(27) H(30) 2.542 2_656
H(28) F(17) 3.524 2_657
H(28) F(18) 2.586 2_657
H(28) C(27) 3.528 2_657
H(29) F(18) 2.615 2_657
H(29) F(20) 3.420 2_556
H(29) F(32) 2.889 2_656
H(29) H(11) 3.444 2_657
H(29) H(17) 3.283 2_556
H(30) F(32) 3.446 2_656
H(30) F(34) 3.026 2_656
H(30) F(35) 3.370 2_656
H(30) C(56) 3.482 2_656
H(30) C(57) 2.718 2_656
H(30) C(58) 3.182 2_656
H(30) C(59) 3.464 2_656
H(30) H(27) 2.542 2_656
H(31) F(14) 3.323 1_554
H(31) F(34) 3.160 2_656
H(31) F(35) 2.794 2_656
H(31) C(59) 3.525 2_656
H(31) H(11) 2.887 1_554
H(32) F(13) 2.590 1_554
H(32) F(14) 3.286 1_554
H(32) C(23) 3.489 1_554

loop_
_geom_torsion_atom_site_label_1
_geom_torsion_atom_site_label_2
_geom_torsion_atom_site_label_3
_geom_torsion_atom_site_label_4
_geom_torsion
O(1) Sm(1) O(2) C(4) -3.9(9)
O(2) Sm(1) O(1) C(2) 2.6(9)
O(1) Sm(1) O(3) C(19) -171(2)
O(3) Sm(1) O(1) C(2) 142.4(9)
O(1) Sm(1) O(4) C(21) 94(2)
O(4) Sm(1) O(1) C(2) 82.5(10)
O(1) Sm(1) O(5) C(24) -138(2)
O(5) Sm(1) O(1) C(2) -151.3(10)
O(1) Sm(1) O(6) C(26) -64(2)
O(6) Sm(1) O(1) C(2) -139.5(9)
O(1) Sm(1) N(1) C(6) -37.0(6)
O(1) Sm(1) N(1) C(17) 133.2(6)
N(1) Sm(1) O(1) C(2) -74.6(9)
O(1) Sm(1) N(2) C(15) 133.8(6)
O(1) Sm(1) N(2) C(16) -34.8(6)
N(2) Sm(1) O(1) C(2) -33.8(10)
O(1) Sm(1) N(3) C(28) -141.0(8)
O(1) Sm(1) N(3) C(32) 42.5(8)
N(3) Sm(1) O(1) C(2) 75.5(9)
O(2) Sm(1) O(3) C(19) -107(2)
O(3) Sm(1) O(2) C(4) -75.3(10)
O(2) Sm(1) O(4) C(21) 165(2)
O(4) Sm(1) O(2) C(4) -147.2(9)
O(2) Sm(1) O(5) C(24) -173(2)
O(5) Sm(1) O(2) C(4) 31.8(10)
O(2) Sm(1) O(6) C(26) 175(2)
O(6) Sm(1) O(2) C(4) 140.3(8)
O(2) Sm(1) N(1) C(6) -110.9(7)
O(2) Sm(1) N(1) C(17) 59.3(6)
N(1) Sm(1) O(2) C(4) 77.2(9)
O(2) Sm(1) N(2) C(15) 95.2(7)
O(2) Sm(1) N(2) C(16) -73.5(6)
N(2) Sm(1) O(2) C(4) 143.5(9)
O(2) Sm(1) N(3) C(28) -65.3(7)
O(2) Sm(1) N(3) C(32) 118.1(8)
N(3) Sm(1) O(2) C(4) -82.9(9)
O(3) Sm(1) O(4) C(21) 28(2)
O(4) Sm(1) O(3) C(19) -24(2)
O(3) Sm(1) O(5) C(24) -38(2)
O(5) Sm(1) O(3) C(19) 121(2)
O(3) Sm(1) O(6) C(26) 18(2)
O(6) Sm(1) O(3) C(19) 50(2)
O(3) Sm(1) N(1) C(6) 38.7(8)
O(3) Sm(1) N(1) C(17) -151.1(5)
N(1) Sm(1) O(3) C(19) 119(2)
O(3) Sm(1) N(2) C(15) -39.9(8)
O(3) Sm(1) N(2) C(16) 151.4(5)
N(2) Sm(1) O(3) C(19) 4(2)
O(3) Sm(1) N(3) C(28) 120.3(8)
O(3) Sm(1) N(3) C(32) -56.3(8)
N(3) Sm(1) O(3) C(19) -99(2)
O(4) Sm(1) O(5) C(24) 6(2)
O(5) Sm(1) O(4) C(21) -14(2)
O(4) Sm(1) O(6) C(26) 91(2)
O(6) Sm(1) O(4) C(21) -59(2)
O(4) Sm(1) N(1) C(6) 162.5(6)
O(4) Sm(1) N(1) C(17) -27.3(7)
N(1) Sm(1) O(4) C(21) -119(2)
O(4) Sm(1) N(2) C(15) -12.6(7)
O(4) Sm(1) N(2) C(16) 178.7(6)
N(2) Sm(1) O(4) C(21) -135(2)
O(4) Sm(1) N(3) C(28) 43.5(7)
O(4) Sm(1) N(3) C(32) -133.1(8)
N(3) Sm(1) O(4) C(21) 101(2)
O(5) Sm(1) O(6) C(26) -52(2)
O(6) Sm(1) O(5) C(24) 51(2)
O(5) Sm(1) N(1) C(6) 37.0(6)
O(5) Sm(1) N(1) C(17) -152.8(6)
N(1) Sm(1) O(5) C(24) 141(2)
O(5) Sm(1) N(2) C(15) -137.0(6)
O(5) Sm(1) N(2) C(16) 54.4(6)
N(2) Sm(1) O(5) C(24) 102(2)
O(5) Sm(1) N(3) C(28) 164.6(7)
O(5) Sm(1) N(3) C(32) -11.9(9)
N(3) Sm(1) O(5) C(24) -82(2)
O(6) Sm(1) N(1) C(6) 106.8(7)
O(6) Sm(1) N(1) C(17) -83.0(6)
N(1) Sm(1) O(6) C(26) -126(2)
O(6) Sm(1) N(2) C(15) -87.1(7)
O(6) Sm(1) N(2) C(16) 104.3(6)
N(2) Sm(1) O(6) C(26) 172(2)
O(6) Sm(1) N(3) C(28) 71.9(8)
O(6) Sm(1) N(3) C(32) -104.7(8)
N(3) Sm(1) O(6) C(26) 63(2)
N(1) Sm(1) N(2) C(15) 179.8(5)
N(1) Sm(1) N(2) C(16) 11.2(5)
N(2) Sm(1) N(1) C(6) -179.9(6)
N(2) Sm(1) N(1) C(17) -9.7(6)
N(1) Sm(1) N(3) C(28) -94.6(8)
N(1) Sm(1) N(3) C(32) 88.9(8)
N(3) Sm(1) N(1) C(6) -82.5(7)
N(3) Sm(1) N(1) C(17) 87.7(7)
N(2) Sm(1) N(3) C(28) -19.2(8)
N(2) Sm(1) N(3) C(32) 164.2(7)
N(3) Sm(1) N(2) C(15) 46.9(7)
N(3) Sm(1) N(2) C(16) -121.7(5)
O(7) Sm(2) O(8) C(36) 4.1(8)
O(8) Sm(2) O(7) C(34) -3.1(11)
O(7) Sm(2) O(9) C(51) 156.7(9)
O(9) Sm(2) O(7) C(34) -147.8(10)
O(7) Sm(2) O(10) C(53) 171.7(16)
O(10) Sm(2) O(7) C(34) -39.1(12)
O(7) Sm(2) O(11) C(56) -158.3(14)
O(11) Sm(2) O(7) C(34) 137.6(11)
O(7) Sm(2) O(12) C(58) 98.9(14)
O(12) Sm(2) O(7) C(34) 62.4(12)
O(7) Sm(2) N(4) C(38) -99.2(8)
O(7) Sm(2) N(4) C(49) 67.0(6)
N(4) Sm(2) O(7) C(34) -156.3(11)
O(7) Sm(2) N(5) C(47) 110.7(7)
O(7) Sm(2) N(5) C(48) -58.9(6)
N(5) Sm(2) O(7) C(34) -88.4(11)
O(7) Sm(2) N(6) C(60) -120.4(8)
O(7) Sm(2) N(6) C(64) 55.4(8)
N(6) Sm(2) O(7) C(34) 74.7(11)
O(8) Sm(2) O(9) C(51) 31.5(11)
O(9) Sm(2) O(8) C(36) 150.8(8)
O(8) Sm(2) O(10) C(53) 135.2(16)
O(10) Sm(2) O(8) C(36) 155.7(9)
O(8) Sm(2) O(11) C(56) -84.1(15)
O(11) Sm(2) O(8) C(36) -80.9(9)
O(8) Sm(2) O(12) C(58) 158.3(14)
O(12) Sm(2) O(8) C(36) -137.8(9)
O(8) Sm(2) N(4) C(38) -132.9(7)
O(8) Sm(2) N(4) C(49) 33.4(8)
N(4) Sm(2) O(8) C(36) 36.5(9)
O(8) Sm(2) N(5) C(47) 37.6(7)
O(8) Sm(2) N(5) C(48) -132.0(7)
N(5) Sm(2) O(8) C(36) 78.1(8)
O(8) Sm(2) N(6) C(60) -44.4(8)
O(8) Sm(2) N(6) C(64) 131.3(8)
N(6) Sm(2) O(8) C(36) -68.8(8)
O(9) Sm(2) O(10) C(53) -48.3(16)
O(10) Sm(2) O(9) C(51) 26.6(10)
O(9) Sm(2) O(11) C(56) 62.1(14)
O(11) Sm(2) O(9) C(51) -117.5(10)
O(9) Sm(2) O(12) C(58) -62.1(14)
O(12) Sm(2) O(9) C(51) -43.6(10)
O(9) Sm(2) N(4) C(38) 86.4(8)
O(9) Sm(2) N(4) C(49) -107.4(7)
N(4) Sm(2) O(9) C(51) 164.8(10)
O(9) Sm(2) N(5) C(47) -102.5(7)
O(9) Sm(2) N(5) C(48) 87.9(6)
N(5) Sm(2) O(9) C(51) 101.8(10)
O(9) Sm(2) N(6) C(60) 97.7(8)
O(9) Sm(2) N(6) C(64) -86.6(8)
N(6) Sm(2) O(9) C(51) -87.9(10)
O(10) Sm(2) O(11) C(56) 18.5(15)
O(11) Sm(2) O(10) C(53) -4.2(17)
O(10) Sm(2) O(12) C(58) -134.2(15)
O(12) Sm(2) O(10) C(53) 37.6(16)
O(10) Sm(2) N(4) C(38) 136.4(7)
O(10) Sm(2) N(4) C(49) -57.4(7)
N(4) Sm(2) O(10) C(53) -100.5(16)
O(10) Sm(2) N(5) C(47) -32.9(7)
O(10) Sm(2) N(5) C(48) 157.5(7)
N(5) Sm(2) O(10) C(53) -140.0(16)
O(10) Sm(2) N(6) C(60) 5.6(9)
O(10) Sm(2) N(6) C(64) -178.7(7)
N(6) Sm(2) O(10) C(53) 83.6(16)
O(11) Sm(2) O(12) C(58) 11.7(14)
O(12) Sm(2) O(11) C(56) -22.0(14)
O(11) Sm(2) N(4) C(38) 12.0(7)
O(11) Sm(2) N(4) C(49) 178.3(7)
N(4) Sm(2) O(11) C(56) 141.2(15)
O(11) Sm(2) N(5) C(47) -160.9(6)
O(11) Sm(2) N(5) C(48) 29.5(8)
N(5) Sm(2) O(11) C(56) 125.9(14)
O(11) Sm(2) N(6) C(60) 127.6(8)
O(11) Sm(2) N(6) C(64) -56.7(8)
N(6) Sm(2) O(11) C(56) -96.4(14)
O(12) Sm(2) N(4) C(38) 38.0(9)
O(12) Sm(2) N(4) C(49) -155.8(6)
N(4) Sm(2) O(12) C(58) -14.7(16)
O(12) Sm(2) N(5) C(47) -36.5(9)
O(12) Sm(2) N(5) C(48) 153.9(6)
N(5) Sm(2) O(12) C(58) -130.5(14)
O(12) Sm(2) N(6) C(60) 50.8(8)
O(12) Sm(2) N(6) C(64) -133.5(8)
N(6) Sm(2) O(12) C(58) 86.7(14)
N(4) Sm(2) N(5) C(47) -177.4(8)
N(4) Sm(2) N(5) C(48) 13.0(6)
N(5) Sm(2) N(4) C(38) 180.0(7)
N(5) Sm(2) N(4) C(49) -13.8(6)
N(4) Sm(2) N(6) C(60) -170.8(7)
N(4) Sm(2) N(6) C(64) 5.0(8)
N(6) Sm(2) N(4) C(38) -47.5(8)
N(6) Sm(2) N(4) C(49) 118.8(6)
N(5) Sm(2) N(6) C(60) -96.5(8)
N(5) Sm(2) N(6) C(64) 79.2(8)
N(6) Sm(2) N(5) C(47) 87.4(8)
N(6) Sm(2) N(5) C(48) -82.2(7)
Sm(1) O(1) C(2) C(1) -179.3(8)
Sm(1) O(1) C(2) C(3) -0.1(16)
Sm(1) O(2) C(4) C(3) 2.7(17)
Sm(1) O(2) C(4) C(5) 178.5(7)
Sm(1) O(3) C(19) C(18) -178.2(9)
Sm(1) O(3) C(19) C(20) 28(4)
Sm(1) O(4) C(21) C(20) -41(3)
Sm(1) O(4) C(21) C(22) -173.0(11)
Sm(1) O(5) C(24) C(23) 168.0(14)
Sm(1) O(5) C(24) C(25) -52(2)
Sm(1) O(6) C(26) C(25) 53(3)
Sm(1) O(6) C(26) C(27) -160.4(17)
Sm(2) O(7) C(34) C(33) -178.4(8)
Sm(2) O(7) C(34) C(35) 1(2)
Sm(2) O(8) C(36) C(35) -3.7(17)
Sm(2) O(8) C(36) C(37) 175.8(7)
Sm(2) O(9) C(51) C(50) 155.4(7)
Sm(2) O(9) C(51) C(52) -18(2)
Sm(2) O(10) C(53) C(52) 52(2)
Sm(2) O(10) C(53) C(54) -165.0(12)
Sm(2) O(11) C(56) C(55) 174.9(8)
Sm(2) O(11) C(56) C(57) 30(2)
Sm(2) O(12) C(58) C(57) -10(2)
Sm(2) O(12) C(58) C(59) 177.8(7)
Sm(1) N(1) C(6) C(7) 173.3(7)
Sm(1) N(1) C(17) C(9) -171.4(6)
Sm(1) N(1) C(17) C(16) 8.0(10)
C(6) N(1) C(17) C(9) -0.9(13)
C(6) N(1) C(17) C(16) 178.4(8)
C(17) N(1) C(6) C(7) 2.8(14)
Sm(1) N(2) C(15) C(14) -164.7(8)
Sm(1) N(2) C(16) C(12) 167.7(6)
Sm(1) N(2) C(16) C(17) -12.2(9)
C(15) N(2) C(16) C(12) -1.3(12)
C(15) N(2) C(16) C(17) 178.8(8)
C(16) N(2) C(15) C(14) 4.2(14)
Sm(1) N(3) C(28) C(29) -177.2(9)
Sm(1) N(3) C(32) C(31) 175.2(9)
C(28) N(3) C(32) C(31) -1.5(16)
C(32) N(3) C(28) C(29) -0.6(15)
Sm(2) N(4) C(38) C(39) 165.5(8)
Sm(2) N(4) C(49) C(41) -166.4(7)
Sm(2) N(4) C(49) C(48) 14.2(11)
C(38) N(4) C(49) C(41) 0.7(14)
C(38) N(4) C(49) C(48) -178.7(9)
C(49) N(4) C(38) C(39) -0.9(16)
Sm(2) N(5) C(47) C(46) -169.4(8)
Sm(2) N(5) C(48) C(44) 167.8(7)
Sm(2) N(5) C(48) C(49) -11.7(11)
C(47) N(5) C(48) C(44) -2.2(14)
C(47) N(5) C(48) C(49) 178.3(9)
C(48) N(5) C(47) C(46) 0.4(13)
Sm(2) N(6) C(60) C(61) 177.5(9)
Sm(2) N(6) C(64) C(63) 178.4(10)
C(60) N(6) C(64) C(63) -5.7(18)
C(64) N(6) C(60) C(61) 1.7(17)
F(1) C(1) C(2) O(1) 55.9(15)
F(1) C(1) C(2) C(3) -123.4(13)
F(2) C(1) C(2) O(1) -60.0(17)
F(2) C(1) C(2) C(3) 120.7(14)
F(3) C(1) C(2) O(1) -179.0(13)
F(3) C(1) C(2) C(3) 1.7(19)
O(1) C(2) C(3) C(4) -3.2(19)
C(1) C(2) C(3) C(4) 176.0(11)
C(2) C(3) C(4) O(2) 1.9(18)
C(2) C(3) C(4) C(5) -173.7(10)
O(2) C(4) C(5) F(4) 160.5(9)
O(2) C(4) C(5) F(5) 43.4(13)
O(2) C(4) C(5) F(6) -81.5(12)
C(3) C(4) C(5) F(4) -23.1(15)
C(3) C(4) C(5) F(5) -140.3(11)
C(3) C(4) C(5) F(6) 94.9(12)
N(1) C(6) C(7) C(8) -2.7(15)
C(6) C(7) C(8) C(9) 0.7(14)
C(7) C(8) C(9) C(10) -177.8(10)
C(7) C(8) C(9) C(17) 1.0(15)
C(8) C(9) C(10) C(11) 178.8(10)
C(8) C(9) C(17) N(1) -1.0(14)
C(8) C(9) C(17) C(16) 179.6(8)
C(10) C(9) C(17) N(1) 177.8(9)
C(10) C(9) C(17) C(16) -1.5(13)
C(17) C(9) C(10) C(11) -0.0(15)
C(9) C(10) C(11) C(12) 0.8(16)
C(10) C(11) C(12) C(13) -179.6(10)
C(10) C(11) C(12) C(16) 0.1(13)
C(11) C(12) C(13) C(14) -178.1(10)
C(11) C(12) C(16) N(2) 178.5(8)
C(11) C(12) C(16) C(17) -1.7(12)
C(13) C(12) C(16) N(2) -1.9(13)
C(13) C(12) C(16) C(17) 178.0(8)
C(16) C(12) C(13) C(14) 2.2(15)
C(12) C(13) C(14) C(15) 0.3(12)
C(13) C(14) C(15) N(2) -3.8(16)
N(2) C(16) C(17) N(1) 2.8(11)
N(2) C(16) C(17) C(9) -177.8(7)
C(12) C(16) C(17) N(1) -177.1(7)
C(12) C(16) C(17) C(9) 2.3(11)
F(7) C(18) C(19) O(3) 50(2)
F(7) C(18) C(19) C(20) -153(2)
F(8) C(18) C(19) O(3) -70(3)
F(8) C(18) C(19) C(20) 88(2)
F(9) C(18) C(19) O(3) 166(2)
F(9) C(18) C(19) C(20) -36(2)
O(3) C(19) C(20) C(21) -20(4)
C(18) C(19) C(20) C(21) -180(2)
C(19) C(20) C(21) O(4) 30(4)
C(19) C(20) C(21) C(22) 169(2)
O(4) C(21) C(22) F(10) 82(3)
O(4) C(21) C(22) F(11) -39(3)
O(4) C(21) C(22) F(12) -147(2)
C(20) C(21) C(22) F(10) -58(3)
C(20) C(21) C(22) F(11) 179.8(19)
C(20) C(21) C(22) F(12) 72(2)
F(13) C(23) C(24) O(5) -156(2)
F(13) C(23) C(24) C(25) 62(2)
F(14) C(23) C(24) O(5) 76(3)
F(14) C(23) C(24) C(25) -67(2)
F(15) C(23) C(24) O(5) -45(3)
F(15) C(23) C(24) C(25) 172.6(16)
O(5) C(24) C(25) C(26) 25(2)
C(23) C(24) C(25) C(26) 172.3(19)
C(24) C(25) C(26) O(6) -24(2)
C(24) C(25) C(26) C(27) -180.0(18)
O(6) C(26) C(27) F(16) 75(3)
O(6) C(26) C(27) F(17) -33(4)
O(6) C(26) C(27) F(18) -180(2)
C(25) C(26) C(27) F(16) -134.8(16)
C(25) C(26) C(27) F(17) 117.3(15)
C(25) C(26) C(27) F(18) -30(2)
N(3) C(28) C(29) C(30) 4(2)
C(28) C(29) C(30) C(31) -5(2)
C(29) C(30) C(31) C(32) 3(2)
C(30) C(31) C(32) N(3) 0.1(17)
F(19) C(33) C(34) O(7) -46(2)
F(19) C(33) C(34) C(35) 134.5(16)
F(20) C(33) C(34) O(7) -164.2(14)
F(20) C(33) C(34) C(35) 16(2)
F(21) C(33) C(34) O(7) 74.0(18)
F(21) C(33) C(34) C(35) -106.0(16)
O(7) C(34) C(35) C(36) 1(2)
C(33) C(34) C(35) C(36) -178.7(12)
C(34) C(35) C(36) O(8) -0.3(15)
C(34) C(35) C(36) C(37) -179.7(9)
O(8) C(36) C(37) F(22) 95.3(18)
O(8) C(36) C(37) F(23) -31(2)
O(8) C(36) C(37) F(24) -153.6(14)
C(35) C(36) C(37) F(22) -85(2)
C(35) C(36) C(37) F(23) 148.6(17)
C(35) C(36) C(37) F(24) 26.0(19)
N(4) C(38) C(39) C(40) -0.1(14)
C(38) C(39) C(40) C(41) 1.4(17)
C(39) C(40) C(41) C(42) 179.5(11)
C(39) C(40) C(41) C(49) -1.6(16)
C(40) C(41) C(42) C(43) -178.6(11)
C(40) C(41) C(49) N(4) 0.5(13)
C(40) C(41) C(49) C(48) 180.0(9)
C(42) C(41) C(49) N(4) 179.4(9)
C(42) C(41) C(49) C(48) -1.1(15)
C(49) C(41) C(42) C(43) 2.5(17)
C(41) C(42) C(43) C(44) -1.8(18)
C(42) C(43) C(44) C(45) 179.6(10)
C(42) C(43) C(44) C(48) -0.3(12)
C(43) C(44) C(45) C(46) 179.6(10)
C(43) C(44) C(48) N(5) -177.8(9)
C(43) C(44) C(48) C(49) 1.7(15)
C(45) C(44) C(48) N(5) 2.3(15)
C(45) C(44) C(48) C(49) -178.2(9)
C(48) C(44) C(45) C(46) -0.5(14)
C(44) C(45) C(46) C(47) -1.1(17)
C(45) C(46) C(47) N(5) 1.2(17)
N(5) C(48) C(49) N(4) -1.9(13)
N(5) C(48) C(49) C(41) 178.6(9)
C(44) C(48) C(49) N(4) 178.6(9)
C(44) C(48) C(49) C(41) -0.9(14)
F(25) C(50) C(51) O(9) 72.0(14)
F(25) C(50) C(51) C(52) -113.9(14)
F(26) C(50) C(51) O(9) -58.9(19)
F(26) C(50) C(51) C(52) 115.2(18)
F(27) C(50) C(51) O(9) -172.6(12)
F(27) C(50) C(51) C(52) 1.5(17)
O(9) C(51) C(52) C(53) 3(2)
C(50) C(51) C(52) C(53) -169.8(13)
C(51) C(52) C(53) O(10) -17(2)
C(51) C(52) C(53) C(54) -164.3(14)
O(10) C(53) C(54) F(28) -39(3)
O(10) C(53) C(54) F(29) 167.7(19)
O(10) C(53) C(54) F(30) 60(2)
C(52) C(53) C(54) F(28) 106(2)
C(52) C(53) C(54) F(29) -47(2)
C(52) C(53) C(54) F(30) -155(2)
F(31) C(55) C(56) O(11) 70(2)
F(31) C(55) C(56) C(57) -140.8(15)
F(32) C(55) C(56) O(11) -46(2)
F(32) C(55) C(56) C(57) 103.4(14)
F(33) C(55) C(56) O(11) -178.4(15)
F(33) C(55) C(56) C(57) -29(2)
O(11) C(56) C(57) C(58) -18(2)
C(55) C(56) C(57) C(58) -165.7(14)
C(56) C(57) C(58) O(12) 8(2)
C(56) C(57) C(58) C(59) -179.8(10)
O(12) C(58) C(59) F(34) 169.7(15)
O(12) C(58) C(59) F(35) 58.3(17)
O(12) C(58) C(59) F(36) -75.0(19)
C(57) C(58) C(59) F(34) -3.6(18)
C(57) C(58) C(59) F(35) -114.9(14)
C(57) C(58) C(59) F(36) 111.7(16)
N(6) C(60) C(61) C(62) -0.2(17)
C(60) C(61) C(62) C(63) 2(2)
C(61) C(62) C(63) C(64) -6(2)
C(62) C(63) C(64) N(6) 8(2)
